data_4117208
loop_
_publ_author_name
'Brechin, Euan K.'
'Gould, Robert O.'
'Harris, Steven G.'
'Parsons, Simon'
'Winpenny, Richard E. P.'

_publ_section_title
;
 Four Cubes and An Octahedron: A Nickel-Sodium Supracage Assembly
;
_journal_coden_ASTM JACSAT
_journal_issue 45
_journal_name_full 'Journal of the American Chemical Society'
_journal_page_first 11293
_journal_page_last 11294
_journal_paper_doi 10.1021/ja962356+
_journal_volume 118
_journal_year 1996
_chemical_formula_sum 'C153.12 H214.32 Cl4 N4 Na6 Ni16 O97.04'
_chemical_formula_weight 4882.77
_space_group_IT_number 5
_symmetry_cell_setting monoclinic
_symmetry_space_group_name_Hall 'I 2y'
_symmetry_space_group_name_H-M 'I 1 2 1'
_atom_sites_solution_hydrogens geom
_atom_sites_solution_primary direct
_atom_sites_solution_secondary difmap
_audit_creation_method SHELXL
_cell_angle_alpha 90
_cell_angle_beta 108.83(4)
_cell_angle_gamma 90
_cell_formula_units_Z 2
_cell_length_a 29.999(16)
_cell_length_b 13.163(9)
_cell_length_c 30.994(25)
_cell_measurement_reflns_used 36
_cell_measurement_temperature 150.0(2)
_cell_measurement_theta_max 22
_cell_measurement_theta_min 20
_cell_volume 11584(14)
_computing_structure_refinement 'SHELXL-93 (Sheldrick, 1993)'
_computing_structure_solution 'SHELXS-86 (Sheldrick, 1990)'
_diffrn_ambient_temperature 150.0(2)
_diffrn_measurement_method Omega
_diffrn_radiation_monochromator graphite
_diffrn_radiation_source 'fine-focus sealed tube'
_diffrn_radiation_type CuK\a
_diffrn_radiation_wavelength 1.54184
_diffrn_reflns_av_R_equivalents 0.3205
_diffrn_reflns_av_sigmaI/netI 0.1060
_diffrn_reflns_limit_h_max 31
_diffrn_reflns_limit_h_min -33
_diffrn_reflns_limit_k_max 14
_diffrn_reflns_limit_k_min 0
_diffrn_reflns_limit_l_max 34
_diffrn_reflns_limit_l_min 0
_diffrn_reflns_number 8811
_diffrn_reflns_theta_max 60.04
_diffrn_reflns_theta_min 3.01
_exptl_absorpt_coefficient_mu 2.625
_exptl_absorpt_correction_T_max 1.000
_exptl_absorpt_correction_T_min 0.309
_exptl_absorpt_correction_type Difabs
_exptl_crystal_colour Green
_exptl_crystal_density_diffrn 1.399
_exptl_crystal_description block
_exptl_crystal_F_000 5035
_exptl_crystal_size_max 0.40
_exptl_crystal_size_mid 0.25
_exptl_crystal_size_min 0.25
_refine_diff_density_max 0.843
_refine_diff_density_min -0.650
_refine_diff_density_rms 0.134
_refine_ls_abs_structure_details 'Flack H D (1983), Acta Cryst. A39, 876-881'
_refine_ls_abs_structure_Flack 0.03(8)
_refine_ls_extinction_method none
_refine_ls_goodness_of_fit_all 1.039
_refine_ls_goodness_of_fit_obs 1.093
_refine_ls_matrix_type fullcycle
_refine_ls_number_parameters 1257
_refine_ls_number_reflns 8731
_refine_ls_number_restraints 312
_refine_ls_restrained_S_all 1.164
_refine_ls_restrained_S_obs 1.065
_refine_ls_R_factor_all 0.1617
_refine_ls_R_factor_obs 0.0917
_refine_ls_shift/esd_max 0.052
_refine_ls_shift/esd_mean 0.003
_refine_ls_structure_factor_coef Fsqd
_refine_ls_weighting_details 'w=1/[\s^2^(Fo^2^)+(0.1569P)^2^+96.2637P] where P=(Fo^2^+2Fc^2^)/3'
_refine_ls_weighting_scheme calc
_refine_ls_wR_factor_all 0.3282
_refine_ls_wR_factor_obs 0.2267
_reflns_number_observed 5282
_reflns_number_total 8811
_reflns_observed_criterion >2sigma(I)
_cod_data_source_file ja9623562B.cif
_cod_data_source_block compound1
_cod_depositor_comments
;
The following automatic conversions were performed:

'_refine_ls_weighting_scheme' value 'calc
w=1/[\s^2^(Fo^2^)+(0.1569P)^2^+96.2637P] where P=(Fo^2^+2Fc^2^)/3'
was changed to 'calc'. New tag '_refine_ls_weighting_details' was
created. The value of the new tag was set to
'w=1/[\s^2^(Fo^2^)+(0.1569P)^2^+96.2637P] where P=(Fo^2^+2Fc^2^)/3'.

Automatic conversion script
Id: cif_fix_values 3143 2015-03-26 13:38:13Z robertas 
;
_cod_original_cell_volume 11583.8(137)
_cod_database_code 4117208

loop_
_symmetry_equiv_pos_as_xyz
'x, y, z'
'-x, y, -z'
'x+1/2, y+1/2, z+1/2'
'-x+1/2, y+1/2, -z+1/2'

loop_
_atom_site_aniso_label
_atom_site_aniso_U_11
_atom_site_aniso_U_22
_atom_site_aniso_U_33
_atom_site_aniso_U_23
_atom_site_aniso_U_13
_atom_site_aniso_U_12
Ni1 0.0393(11) 0.0372(12) 0.0401(11) 0.0008(9) 0.0080(9) 0.0021(10)
Ni2 0.0508(12) 0.0429(13) 0.0451(11) -0.0053(11) 0.0133(9) 0.0021(11)
Ni3 0.0534(12) 0.0450(14) 0.0466(12) 0.0031(11) 0.0149(10) -0.0001(11)
Ni4 0.0493(12) 0.0454(13) 0.0431(12) 0.0004(11) 0.0087(10) 0.0061(11)
Ni5 0.0444(12) 0.0544(15) 0.0673(14) 0.0186(12) 0.0188(10) 0.0003(12)
Ni6 0.0414(11) 0.0517(14) 0.0485(12) 0.0094(11) 0.0149(9) 0.0083(11)
Ni7 0.0356(11) 0.0404(12) 0.0473(12) -0.0026(10) 0.0101(9) 0.0011(10)
Ni8 0.0427(11) 0.0519(15) 0.0549(13) 0.0009(11) 0.0181(10) 0.0056(11)
Na1 0.061(4) 0.094(7) 0.054(4) 0.000 0.029(3) 0.000
Na2 0.048(4) 0.132(9) 0.046(4) 0.000 0.012(3) 0.000
Na3 0.045(3) 0.077(4) 0.056(3) 0.006(3) 0.017(2) 0.003(3)
Na4 0.057(3) 0.073(4) 0.056(3) -0.002(3) 0.025(2) -0.010(3)
C11 0.047(8) 0.061(10) 0.036(7) 0.014(7) -0.010(6) 0.011(7)
C21 0.060(8) 0.046(8) 0.033(7) -0.006(6) -0.002(6) -0.001(7)
C31 0.110(12) 0.073(11) 0.022(7) -0.005(7) -0.006(7) 0.046(10)
C41 0.106(13) 0.056(10) 0.072(11) -0.020(9) 0.012(10) 0.005(11)
C51 0.131(15) 0.025(8) 0.091(12) -0.006(8) 0.014(11) -0.038(9)
C61 0.122(15) 0.051(10) 0.042(9) -0.012(8) -0.015(9) -0.006(11)
C71 0.035(6) 0.050(8) 0.026(6) 0.013(5) 0.013(5) 0.000(6)
C81 0.052(8) 0.060(9) 0.039(7) -0.004(6) 0.010(6) 0.028(7)
O11 0.049(4) 0.045(5) 0.052(5) 0.010(4) 0.029(4) 0.004(4)
O21 0.044(5) 0.059(6) 0.074(6) 0.021(5) 0.022(5) 0.012(5)
O31 0.035(4) 0.033(5) 0.059(5) -0.006(4) 0.013(4) -0.002(4)
O41 0.042(5) 0.092(8) 0.051(6) 0.004(6) 0.010(4) 0.004(6)
C12 0.036(6) 0.042(8) 0.062(8) 0.005(7) 0.017(6) 0.007(6)
C22 0.046(7) 0.055(9) 0.047(7) 0.007(7) 0.011(6) -0.004(7)
C32 0.056(8) 0.046(9) 0.045(8) 0.001(7) 0.002(6) 0.002(7)
C42 0.062(9) 0.021(7) 0.103(12) -0.008(8) 0.017(8) -0.005(7)
C52 0.084(12) 0.027(8) 0.136(16) 0.010(10) 0.024(11) -0.004(9)
C62 0.037(8) 0.072(11) 0.071(10) 0.034(8) -0.002(7) 0.009(8)
C72 0.044(8) 0.046(8) 0.049(8) 0.019(7) 0.004(6) 0.005(7)
C82 0.033(6) 0.030(7) 0.028(6) 0.003(5) 0.002(5) -0.001(5)
O12 0.042(4) 0.051(5) 0.035(4) 0.007(4) 0.020(3) 0.017(4)
O22 0.033(4) 0.067(7) 0.076(6) 0.008(5) 0.025(4) 0.002(5)
O32 0.045(4) 0.041(5) 0.030(4) 0.000(4) 0.010(4) -0.003(4)
O42 0.039(5) 0.048(6) 0.058(6) -0.003(5) 0.000(4) 0.002(5)
C13 0.045(8) 0.100(13) 0.043(8) 0.030(8) 0.005(6) 0.022(9)
C23 0.075(8) 0.072(10) 0.072(8) 0.030(7) 0.052(6) 0.040(8)
C33 0.101(12) 0.215(19) 0.120(12) 0.134(12) 0.062(9) 0.090(13)
C43 0.097(13) 0.377(45) 0.063(12) 0.042(20) 0.026(10) 0.114(21)
C53 0.060(11) 0.442(53) 0.088(15) 0.045(24) 0.025(10) 0.099(20)
C63 0.053(9) 0.276(31) 0.044(9) 0.039(14) 0.022(7) 0.046(15)
C73 0.044(7) 0.070(10) 0.041(7) 0.001(7) 0.024(5) 0.011(7)
C83 0.131(10) 0.073(11) 0.060(7) -0.011(7) 0.074(7) -0.001(10)
O13 0.040(5) 0.078(7) 0.050(5) 0.006(5) 0.018(4) 0.008(5)
O23 0.042(5) 0.051(6) 0.041(5) 0.005(4) 0.013(4) 0.014(4)
O33 0.062(6) 0.109(10) 0.084(7) -0.015(7) 0.037(5) 0.014(7)
O43 0.168(8) 0.093(10) 0.140(8) -0.025(7) 0.129(6) -0.037(8)
C14 0.047(7) 0.101(14) 0.115(11) -0.033(10) 0.054(7) -0.028(9)
C24 0.052(7) 0.074(10) 0.027(6) 0.008(6) 0.022(5) 0.017(7)
C34 0.055(8) 0.053(9) 0.065(8) -0.001(7) 0.027(6) 0.009(7)
C44 0.088(11) 0.087(13) 0.103(12) -0.034(10) 0.049(9) -0.017(11)
C54 0.071(9) 0.103(16) 0.112(12) 0.016(12) 0.052(9) -0.002(11)
C64 0.083(11) 0.052(11) 0.191(20) -0.015(12) 0.064(12) -0.004(10)
C74 0.078(9) 0.166(24) 0.124(13) -0.027(15) 0.071(9) 0.003(14)
C84 0.065(7) 0.064(9) 0.023(6) 0.017(6) 0.026(5) 0.007(7)
O14 0.066(8) 0.110(11) 0.251(17) -0.091(11) 0.045(9) -0.008(8)
O24 0.206(14) 0.092(11) 0.176(13) -0.011(10) 0.109(11) -0.059(11)
O34 0.040(5) 0.067(7) 0.061(6) 0.015(5) 0.012(4) -0.011(5)
O44 0.048(5) 0.058(6) 0.055(5) 0.004(5) 0.025(4) 0.003(5)
C15 0.054(9) 0.057(10) 0.064(10) 0.011(8) -0.001(8) 0.012(8)
C25 0.059(8) 0.073(10) 0.040(7) 0.012(7) 0.013(6) 0.028(8)
C35 0.032(7) 0.192(21) 0.045(9) 0.018(11) 0.008(6) 0.044(11)
C45 0.037(10) 0.496(67) 0.088(15) 0.041(27) 0.007(10) 0.022(23)
C55 0.062(11) 0.453(59) 0.063(13) 0.036(23) 0.015(10) 0.041(24)
C65 0.044(8) 0.205(24) 0.034(8) 0.024(11) 0.007(6) 0.010(12)
C75 0.059(8) 0.044(8) 0.031(7) -0.008(6) 0.003(6) 0.000(7)
C85 0.053(7) 0.072(10) 0.040(6) -0.009(7) 0.030(5) 0.009(7)
O15 0.051(5) 0.048(6) 0.065(6) 0.005(5) 0.015(4) 0.003(5)
O25 0.032(4) 0.052(6) 0.042(5) 0.008(4) -0.006(4) 0.013(4)
O35 0.156(9) 0.065(7) 0.101(7) -0.043(6) 0.086(6) -0.039(7)
O45 0.039(5) 0.133(11) 0.051(6) 0.021(6) 0.015(4) -0.011(6)
C16 0.057(8) 0.093(12) 0.060(9) 0.031(9) 0.017(7) 0.042(9)
C26 0.063(10) 0.097(14) 0.049(9) 0.008(9) 0.005(8) 0.004(10)
C36 0.068(9) 0.150(19) 0.042(8) -0.003(10) 0.032(7) 0.002(12)
C46 0.060(8) 0.188(23) 0.111(12) 0.054(14) 0.062(8) 0.057(12)
C56 0.087(10) 0.098(15) 0.132(14) 0.027(12) 0.070(10) -0.003(11)
C66 0.077(9) 0.083(11) 0.045(7) 0.041(7) 0.034(6) 0.031(9)
C76 0.047(8) 0.093(13) 0.077(10) 0.040(9) 0.012(8) 0.012(9)
C86 0.056(8) 0.106(14) 0.076(11) 0.002(10) 0.022(8) 0.042(10)
O16 0.061(5) 0.052(6) 0.042(5) -0.005(4) 0.021(4) -0.002(5)
O26 0.046(5) 0.067(7) 0.042(5) 0.023(5) -0.007(4) 0.007(5)
O36 0.076(7) 0.076(8) 0.051(6) -0.020(6) 0.004(5) 0.003(7)
O46 0.174(12) 0.115(12) 0.114(9) -0.054(9) 0.067(9) 0.012(11)
N17 0.044(7) 0.094(11) 0.059(8) -0.013(8) -0.009(6) -0.019(7)
C27 0.075(10) 0.077(13) 0.113(14) -0.029(11) 0.034(10) -0.018(11)
C37 0.137(17) 0.119(16) 0.189(19) -0.098(15) 0.075(15) -0.003(15)
C47 0.167(14) 0.216(24) 0.200(17) -0.076(17) 0.133(12) 0.034(17)
C57 0.123(16) 0.188(27) 0.141(18) -0.062(18) 0.069(14) 0.011(19)
C67 0.050(9) 0.137(19) 0.067(11) -0.002(12) 0.017(8) 0.021(11)
O67 0.072(6) 0.109(10) 0.064(7) 0.011(7) 0.025(5) 0.022(7)
Cl7 0.082(3) 0.061(3) 0.155(5) -0.016(3) 0.037(3) -0.006(3)
N18 0.074(8) 0.053(8) 0.068(8) -0.017(7) 0.011(7) -0.004(7)
C28 0.154(16) 0.048(10) 0.072(10) -0.004(8) 0.052(10) -0.012(11)
C38 0.287(17) 0.088(16) 0.301(21) -0.062(16) 0.250(15) -0.070(17)
C48 0.247(21) 0.132(23) 0.293(26) 0.032(20) 0.191(19) -0.052(20)
C58 0.146(10) 0.080(13) 0.223(15) 0.034(12) 0.155(10) -0.011(11)
C68 0.100(12) 0.058(11) 0.069(10) 0.000(8) 0.036(9) -0.011(10)
O68 0.082(6) 0.078(8) 0.058(5) 0.005(6) 0.039(5) 0.011(6)
Cl8 0.115(3) 0.047(2) 0.092(3) -0.002(2) 0.018(3) -0.003(3)
O1M 0.043(5) 0.043(5) 0.042(5) 0.007(4) -0.004(4) -0.008(4)
C1M 0.039(7) 0.064(9) 0.053(8) -0.020(7) 0.011(6) 0.007(7)
O2M 0.061(5) 0.037(5) 0.035(4) -0.008(4) 0.012(4) 0.007(4)
C2M 0.058(7) 0.038(8) 0.045(7) -0.006(6) 0.026(6) -0.005(6)
O3M 0.033(4) 0.052(6) 0.043(5) 0.010(4) 0.003(4) -0.003(4)
C3M 0.045(7) 0.076(11) 0.080(10) -0.015(9) 0.029(7) -0.012(8)
O4M 0.038(4) 0.046(5) 0.043(4) 0.014(4) 0.015(3) 0.009(4)
C4M 0.066(8) 0.029(7) 0.055(8) 0.004(6) 0.021(7) 0.010(7)
O5M 0.023(4) 0.053(6) 0.040(4) -0.001(4) 0.008(3) 0.001(4)
C5M 0.067(16) 0.032(13) 0.026(12) -0.018(10) -0.002(11) -0.018(13)
O6M 0.048(5) 0.046(5) 0.036(4) 0.003(4) 0.009(4) 0.007(5)
C6M 0.099(20) 0.045(16) 0.041(14) -0.005(12) 0.017(14) 0.054(15)
O7M 0.050(6) 0.094(8) 0.051(6) -0.013(6) 0.006(5) 0.006(6)
C7M 0.044(9) 0.217(25) 0.066(11) -0.034(14) -0.019(8) 0.061(13)
O8M 0.081(6) 0.080(8) 0.125(9) 0.052(7) 0.059(6) 0.042(6)
C8M 0.106(14) 0.105(16) 0.108(15) 0.031(13) 0.032(12) 0.048(13)
O9M 0.043(5) 0.060(6) 0.044(5) -0.005(5) 0.008(4) 0.008(5)
C9M 0.062(10) 0.067(11) 0.123(15) -0.039(11) 0.015(10) -0.015(10)
O10M 0.099(7) 0.062(7) 0.102(8) 0.016(6) 0.055(6) -0.010(7)
C10M 0.089(11) 0.081(13) 0.144(18) -0.001(12) 0.033(12) 0.067(10)
O11M 0.104(8) 0.069(7) 0.044(5) -0.020(5) 0.023(5) -0.004(7)
C11M 0.167(24) 0.179(22) 0.305(30) -0.186(20) -0.120(22) 0.064(21)
O12M 0.048(5) 0.070(7) 0.057(6) 0.009(5) -0.004(5) -0.015(6)
C12M 0.109(14) 0.085(13) 0.048(9) 0.015(9) -0.008(9) -0.044(12)
O13M 0.105(7) 0.054(6) 0.046(5) 0.023(5) 0.026(5) 0.047(6)
C13M 0.102(12) 0.082(13) 0.104(13) 0.040(11) 0.049(10) 0.019(11)
O14M 0.058(6) 0.080(8) 0.066(6) 0.003(6) 0.022(5) 0.024(6)
C14M 0.051(9) 0.115(16) 0.086(12) 0.010(12) 0.011(9) 0.033(11)
O15M 0.092(8) 0.094(9) 0.101(8) 0.061(7) 0.020(7) 0.031(8)
C15M 0.090(13) 0.140(16) 0.116(13) 0.096(12) 0.033(11) 0.005(13)
O16M 0.055(6) 0.058(7) 0.091(7) 0.009(6) 0.019(5) 0.006(5)
C16M 0.126(21) 0.077(18) 0.343(46) 0.000(25) 0.037(26) -0.039(17)

loop_
_atom_site_label
_atom_site_type_symbol
_atom_site_fract_x
_atom_site_fract_y
_atom_site_fract_z
_atom_site_U_iso_or_equiv
_atom_site_thermal_displace_type
_atom_site_occupancy
_atom_site_calc_flag
_atom_site_refinement_flags
_atom_site_disorder_group
Ni1 Ni 0.48902(7) 0.2257(2) 0.32315(7) 0.0400(6) Uani 1 d . .
Ni2 Ni 0.49736(8) 0.1105(2) 0.24152(7) 0.0468(6) Uani 1 d . .
Ni3 Ni 0.53506(8) 0.3593(2) 0.26932(7) 0.0486(7) Uani 1 d . .
Ni4 Ni 0.42545(8) 0.3302(2) 0.24373(7) 0.0474(6) Uani 1 d . .
Ni5 Ni 0.72597(8) 0.1514(2) 0.41821(8) 0.0552(7) Uani 1 d . .
Ni6 Ni 0.74791(7) -0.0657(2) 0.49381(7) 0.0471(6) Uani 1 d . .
Ni7 Ni 0.65786(7) 0.0370(2) 0.45353(7) 0.0419(6) Uani 1 d . .
Ni8 Ni 0.69140(7) -0.0986(2) 0.38972(8) 0.0493(7) Uani 1 d . .
Na1 Na 0.0000 0.4394(8) 0.0000 0.067(3) Uani 1 d S .
Na2 Na 0.5000 0.3253(9) 0.5000 0.076(3) Uani 1 d S .
Na3 Na 0.4676(2) 0.1336(5) 0.4102(2) 0.059(2) Uani 1 d . .
Na4 Na 0.4114(2) 0.1330(5) 0.4962(2) 0.061(2) Uani 1 d . .
C11 C 0.6331(3) 0.3588(7) 0.4540(4) 0.053(4) Uani 1 d D .
C21 C 0.5844(3) 0.3735(7) 0.4445(4) 0.050(4) Uani 1 d D .
C31 C 0.5666(5) 0.4658(8) 0.4553(4) 0.075(6) Uani 1 d D .
H31 H 0.5336(5) 0.4756(8) 0.4474(4) 0.090 Uiso 1 calc R .
C41 C 0.5969(4) 0.5409(11) 0.4769(6) 0.082(6) Uani 1 d D .
H41 H 0.5847(4) 0.6018(11) 0.4853(6) 0.098 Uiso 1 calc R .
C51 C 0.6454(5) 0.5297(9) 0.4870(6) 0.087(7) Uani 1 d D .
H51 H 0.6664(5) 0.5823(9) 0.5021(6) 0.105 Uiso 1 calc R .
C61 C 0.6622(5) 0.4415(8) 0.4748(5) 0.082(6) Uani 1 d D .
H61 H 0.6951(5) 0.4354(8) 0.4807(5) 0.098 Uiso 1 calc R .
C71 C 0.6517(3) 0.2570(7) 0.4437(3) 0.036(3) Uani 1 d D .
C81 C 0.5484(4) 0.2940(9) 0.4209(3) 0.051(4) Uani 1 d D .
O11 O 0.6336(3) 0.1789(7) 0.4554(3) 0.046(2) Uani 1 d D .
O21 O 0.6833(3) 0.2604(8) 0.4261(3) 0.059(3) Uani 1 d D .
O31 O 0.5420(3) 0.2820(7) 0.3792(3) 0.043(2) Uani 1 d D .
O41 O 0.5262(3) 0.2493(9) 0.4428(3) 0.063(3) Uani 1 d D .
C12 C 0.5221(4) -0.1112(7) 0.3958(3) 0.047(4) Uani 1 d D .
C22 C 0.4966(4) -0.0974(7) 0.3505(3) 0.050(4) Uani 1 d D .
C32 C 0.4701(5) -0.1765(7) 0.3247(4) 0.053(4) Uani 1 d D .
H32 H 0.4548(5) -0.1669(7) 0.2930(4) 0.063 Uiso 1 calc R .
C42 C 0.4655(5) -0.2669(8) 0.3440(4) 0.064(5) Uani 1 d D .
H42 H 0.4467(5) -0.3195(8) 0.3262(4) 0.077 Uiso 1 calc R .
C52 C 0.4890(5) -0.2807(10) 0.3901(5) 0.085(7) Uani 1 d D .
H52 H 0.4858(5) -0.3430(10) 0.4042(5) 0.103 Uiso 1 calc R .
C62 C 0.5168(4) -0.2054(8) 0.4152(5) 0.065(5) Uani 1 d D .
H62 H 0.5330(4) -0.2169(8) 0.4467(5) 0.078 Uiso 1 calc R .
C72 C 0.5537(4) -0.0288(9) 0.4240(4) 0.049(4) Uani 1 d D .
C82 C 0.4986(4) 0.0021(7) 0.3268(3) 0.032(3) Uani 1 d D .
O12 O 0.5923(3) -0.0184(7) 0.4167(3) 0.041(2) Uani 1 d D .
O22 O 0.5414(3) 0.0155(8) 0.4534(3) 0.057(3) Uani 1 d D .
O32 O 0.4952(3) 0.0829(6) 0.3480(3) 0.039(2) Uani 1 d D .
O42 O 0.5019(3) -0.0016(7) 0.2877(3) 0.052(3) Uani 1 d D .
C13 C 0.6812(3) -0.0273(14) 0.5967(3) 0.065(5) Uani 1 d D .
C23 C 0.6385(3) -0.0367(12) 0.6047(3) 0.066(4) Uani 1 d D .
C33 C 0.6345(5) -0.0352(18) 0.6482(3) 0.139(8) Uani 1 d D .
H33 H 0.6046(5) -0.0414(18) 0.6525(3) 0.167 Uiso 1 calc R .
C43 C 0.6742(4) -0.0248(28) 0.6840(5) 0.179(15) Uani 1 d D .
H43 H 0.6722(4) -0.0179(28) 0.7139(5) 0.215 Uiso 1 calc R .
C53 C 0.7178(5) -0.0239(31) 0.6777(4) 0.196(18) Uani 1 d D .
H53 H 0.7456(5) -0.0295(31) 0.7033(4) 0.236 Uiso 1 calc R .
C63 C 0.7211(5) -0.0152(22) 0.6352(4) 0.123(10) Uani 1 d D .
H63 H 0.7507(5) -0.0009(22) 0.6315(4) 0.147 Uiso 1 calc R .
C73 C 0.6879(3) -0.0227(11) 0.5504(3) 0.049(4) Uani 1 d D .
C83 C 0.5935(4) -0.0551(10) 0.5662(4) 0.078(5) Uani 1 d D .
O13 O 0.7262(3) -0.0603(8) 0.5496(3) 0.055(3) Uani 1 d D .
O23 O 0.6552(3) 0.0167(7) 0.5193(3) 0.045(2) Uani 1 d D .
O33 O 0.5640(3) 0.0140(10) 0.5565(4) 0.081(4) Uani 1 d D .
O43 O 0.5863(4) -0.1371(10) 0.5451(4) 0.114(4) Uani 1 d D .
C14 C 0.8742(3) 0.0085(8) 0.4256(5) 0.081(6) Uani 1 d D .
C24 C 0.8365(3) -0.0583(7) 0.4186(4) 0.049(4) Uani 1 d D .
C34 C 0.8414(4) -0.1620(8) 0.4109(5) 0.056(4) Uani 1 d D .
H34 H 0.8161(4) -0.2071(8) 0.4088(5) 0.067 Uiso 1 calc R .
C44 C 0.8822(4) -0.1989(12) 0.4064(6) 0.088(6) Uani 1 d D .
H44 H 0.8846(4) -0.2684(12) 0.3992(6) 0.106 Uiso 1 calc R .
C54 C 0.9211(5) -0.1320(9) 0.4128(6) 0.090(6) Uani 1 d D .
H54 H 0.9505(5) -0.1573(9) 0.4120(6) 0.108 Uiso 1 calc R .
C64 C 0.9156(4) -0.0310(10) 0.4201(7) 0.104(8) Uani 1 d D .
H64 H 0.9407(4) 0.0142(10) 0.4215(7) 0.124 Uiso 1 calc R .
C74 C 0.8765(5) 0.1096(10) 0.4493(5) 0.114(8) Uani 1 d D .
C84 C 0.7893(3) -0.0209(8) 0.4204(4) 0.048(4) Uani 1 d D .
O14 O 0.8596(4) 0.1232(12) 0.4812(5) 0.144(7) Uani 1 d D .
O24 O 0.8861(6) 0.1795(11) 0.4291(6) 0.147(6) Uani 1 d D .
O34 O 0.7784(3) 0.0676(7) 0.4081(3) 0.057(3) Uani 1 d D .
O44 O 0.7629(3) -0.0834(7) 0.4312(3) 0.052(3) Uani 1 d D .
C15 C 0.3558(3) 0.2896(12) 0.3451(3) 0.063(5) Uani 1 d D .
C25 C 0.3647(3) 0.3046(12) 0.3923(3) 0.058(5) Uani 1 d D .
C35 C 0.3266(3) 0.3002(18) 0.4083(4) 0.091(7) Uani 1 d D .
H35 H 0.3311(3) 0.3078(18) 0.4399(4) 0.109 Uiso 1 calc R .
C45 C 0.2826(5) 0.2849(33) 0.3781(5) 0.210(22) Uani 1 d D .
H45 H 0.2570(5) 0.2825(33) 0.3899(5) 0.252 Uiso 1 calc R .
C55 C 0.2723(4) 0.2724(33) 0.3312(4) 0.194(20) Uani 1 d D .
H55 H 0.2411(4) 0.2622(33) 0.3114(4) 0.233 Uiso 1 calc R .
C65 C 0.3101(3) 0.2759(20) 0.3157(4) 0.096(8) Uani 1 d D .
H65 H 0.3050(3) 0.2688(20) 0.2840(4) 0.115 Uiso 1 calc R .
C75 C 0.3953(3) 0.2875(10) 0.3241(3) 0.048(4) Uani 1 d D .
C85 C 0.4131(3) 0.3229(9) 0.4262(4) 0.051(4) Uani 1 d D .
O15 O 0.3830(3) 0.3265(8) 0.2837(3) 0.056(3) Uani 1 d D .
O25 O 0.4332(3) 0.2493(7) 0.3467(3) 0.046(3) Uani 1 d D .
O35 O 0.4332(4) 0.4039(8) 0.4257(4) 0.096(4) Uani 1 d D .
O45 O 0.4297(3) 0.2503(10) 0.4515(3) 0.074(4) Uani 1 d D .
C16 C 0.4616(5) 0.3288(8) 0.1312(3) 0.070(5) Uani 1 d D .
C26 C 0.4381(5) 0.2691(9) 0.0934(3) 0.073(6) Uani 1 d D .
C36 C 0.4274(5) 0.3095(9) 0.0493(4) 0.084(7) Uani 1 d D .
H36 H 0.4107(5) 0.2691(9) 0.0239(4) 0.100 Uiso 1 calc R .
C46 C 0.4403(5) 0.4050(10) 0.0424(5) 0.112(8) Uani 1 d D .
H46 H 0.4338(5) 0.4307(10) 0.0124(5) 0.134 Uiso 1 calc R .
C56 C 0.4634(6) 0.4653(14) 0.0802(4) 0.097(7) Uani 1 d D .
H56 H 0.4720(6) 0.5330(14) 0.0757(4) 0.117 Uiso 1 calc R .
C66 C 0.4736(5) 0.4281(9) 0.1232(4) 0.065(4) Uani 1 d D .
H66 H 0.4892(5) 0.4705(9) 0.1484(4) 0.078 Uiso 1 calc R .
C76 C 0.4779(5) 0.2848(9) 0.1793(4) 0.074(5) Uani 1 d D .
C86 C 0.4199(4) 0.1640(9) 0.0995(5) 0.079(6) Uani 1 d D .
O16 O 0.4766(3) 0.3472(7) 0.2098(3) 0.051(3) Uani 1 d D .
O26 O 0.4918(3) 0.1970(7) 0.1832(3) 0.057(3) Uani 1 d D .
O36 O 0.3965(4) 0.1529(9) 0.1261(3) 0.072(4) Uani 1 d D .
O46 O 0.4281(6) 0.0903(11) 0.0780(5) 0.130(6) Uani 1 d D .
N17 N 0.7124(4) -0.2385(10) 0.3648(4) 0.072(5) Uani 1 d D .
C27 C 0.7221(6) -0.3416(12) 0.3665(5) 0.087(6) Uani 1 d D .
C37 C 0.7369(7) -0.3904(16) 0.3351(6) 0.143(9) Uani 1 d D .
H37 H 0.7454(7) -0.4602(16) 0.3385(6) 0.172 Uiso 1 calc R .
C47 C 0.7395(8) -0.3343(16) 0.2975(8) 0.177(10) Uani 1 d DU .
H47 H 0.7497(8) -0.3657(16) 0.2747(8) 0.212 Uiso 1 calc R .
C57 C 0.7276(7) -0.2373(17) 0.2942(7) 0.144(11) Uani 1 d D .
H57 H 0.7267(7) -0.2017(17) 0.2672(7) 0.173 Uiso 1 calc R .
C67 C 0.7166(5) -0.1856(13) 0.3277(5) 0.085(7) Uani 1 d D .
O67 O 0.7057(4) -0.0885(10) 0.3296(4) 0.081(4) Uani 1 d D .
Cl7 Cl 0.7151(2) -0.4002(4) 0.4135(2) 0.099(2) Uani 1 d D .
N18 N 0.5510(4) 0.4981(9) 0.2407(4) 0.068(4) Uani 1 d D .
C28 C 0.5456(6) 0.6004(11) 0.2301(5) 0.088(6) Uani 1 d D .
C38 C 0.5683(7) 0.6463(18) 0.2047(8) 0.188(9) Uani 1 d D .
H38 H 0.5623(7) 0.7157(18) 0.1965(8) 0.225 Uiso 1 calc R .
C48 C 0.6013(9) 0.5907(17) 0.1899(11) 0.199(12) Uani 1 d DU .
H48 H 0.6198(9) 0.6232(17) 0.1742(11) 0.238 Uiso 1 calc R .
C58 C 0.6054(6) 0.4929(15) 0.1986(7) 0.126(7) Uani 1 d DU .
H58 H 0.6262(6) 0.4539(15) 0.1876(7) 0.152 Uiso 1 calc R .
C68 C 0.5807(6) 0.4457(11) 0.2230(5) 0.074(5) Uani 1 d D .
O68 O 0.5836(4) 0.3493(9) 0.2356(3) 0.069(3) Uani 1 d D .
Cl8 Cl 0.5074(2) 0.6621(3) 0.2515(2) 0.088(2) Uani 1 d D .
O1M O 0.4447(3) 0.1797(7) 0.2589(3) 0.047(3) Uani 1 d D .
C1M C 0.4052(4) 0.1151(11) 0.2565(5) 0.053(4) Uani 1 d D .
H1M1 H 0.4162(4) 0.0536(11) 0.2731(5) 0.064 Uiso 1 d R .
H1M2 H 0.3886(4) 0.0991(11) 0.2252(5) 0.064 Uiso 1 d R .
H1M3 H 0.3845(4) 0.1498(11) 0.2696(5) 0.064 Uiso 1 d R .
O2M O 0.4815(3) 0.3680(6) 0.2965(3) 0.045(3) Uani 1 d D .
C2M C 0.4805(5) 0.4554(9) 0.3248(4) 0.045(4) Uani 1 d D .
H2M1 H 0.4771(5) 0.5166(9) 0.3072(4) 0.054 Uiso 1 d R .
H2M2 H 0.5091(5) 0.4583(9) 0.3502(4) 0.054 Uiso 1 d R .
H2M3 H 0.4541(5) 0.4484(9) 0.3357(4) 0.054 Uiso 1 d R .
O3M O 0.7283(3) 0.0810(7) 0.4784(3) 0.045(3) Uani 1 d D .
C3M C 0.7431(5) 0.1484(12) 0.5168(5) 0.065(5) Uani 1 d D .
H3M1 H 0.7290(5) 0.2140(12) 0.5084(5) 0.078 Uiso 1 d R .
H3M2 H 0.7768(5) 0.1550(12) 0.5265(5) 0.078 Uiso 1 d R .
H3M3 H 0.7337(5) 0.1211(12) 0.5412(5) 0.078 Uiso 1 d R .
O4M O 0.6837(3) -0.1057(7) 0.4523(3) 0.042(2) Uani 1 d D .
C4M C 0.6595(5) -0.1896(9) 0.4651(5) 0.050(4) Uani 1 d D .
H4M1 H 0.6305(5) -0.2028(9) 0.4412(5) 0.059 Uiso 1 d R .
H4M2 H 0.6531(5) -0.1724(9) 0.4926(5) 0.059 Uiso 1 d R .
H4M3 H 0.6791(5) -0.2490(9) 0.4702(5) 0.059 Uiso 1 d R .
O5M O 0.5369(2) 0.2116(7) 0.2887(3) 0.039(2) Uani 1 d D .
H5M H 0.5639(2) 0.1900(7) 0.3046(3) 0.047 Uiso 0.50 d PR 1
C5M C 0.5831(6) 0.1720(18) 0.3136(8) 0.046(8) Uani 0.50 d PDU 2
H5M1 H 0.5965(6) 0.1412(18) 0.2925(8) 0.055 Uiso 0.50 d PR 2
H5M2 H 0.5806(6) 0.1222(18) 0.3353(8) 0.055 Uiso 0.50 d PR 2
H5M3 H 0.6030(6) 0.2267(18) 0.3293(8) 0.055 Uiso 0.50 d PR 2
O6M O 0.6735(3) 0.0488(7) 0.3936(3) 0.044(2) Uani 1 d D .
H6M H 0.6508(3) 0.0695(7) 0.3709(3) 0.053 Uiso 0.50 d PR 2
C6M C 0.6361(8) 0.0908(20) 0.3555(7) 0.063(9) Uani 0.50 d PD 1
H6M1 H 0.6107(8) 0.0431(20) 0.3449(7) 0.076 Uiso 0.50 d PR 1
H6M2 H 0.6490(8) 0.1047(20) 0.3315(7) 0.076 Uiso 0.50 d PR 1
H6M3 H 0.6246(8) 0.1527(20) 0.3643(7) 0.076 Uiso 0.50 d PR 1
O7M O 0.8167(3) -0.0248(9) 0.5250(3) 0.068(3) Uani 1 d D .
H7M H 0.8293(3) 0.0183(9) 0.5121(3) 0.081 Uiso 1 d R .
C7M C 0.8371(6) -0.0327(21) 0.5739(4) 0.118(9) Uani 1 d D .
H7M1 H 0.8181(6) -0.0780(21) 0.5850(4) 0.141 Uiso 1 d R .
H7M2 H 0.8382(6) 0.0326(21) 0.5880(4) 0.141 Uiso 1 d R .
H7M3 H 0.8684(6) -0.0596(21) 0.5813(4) 0.141 Uiso 1 d R .
O8M O 0.7664(3) -0.2126(9) 0.5126(4) 0.089(4) Uani 1 d D .
H8M H 0.7557(3) -0.2452(9) 0.5308(4) 0.107 Uiso 1 d R .
C8M C 0.8032(6) -0.2735(15) 0.5080(7) 0.107(8) Uani 1 d D .
H8M1 H 0.7924(6) -0.3212(15) 0.4834(7) 0.128 Uiso 1 d R .
H8M2 H 0.8171(6) -0.3094(15) 0.5361(7) 0.128 Uiso 1 d R .
H8M3 H 0.8262(6) -0.2292(15) 0.5025(7) 0.128 Uiso 1 d R .
O9M O 0.6207(3) -0.1285(7) 0.3573(3) 0.050(3) Uani 1 d D .
H9M H 0.6116(3) -0.0938(7) 0.3760(3) 0.061 Uiso 1 d R .
C9M C 0.6005(6) -0.2264(11) 0.3416(7) 0.088(7) Uani 1 d D .
H9M1 H 0.6139(6) -0.2525(11) 0.3196(7) 0.106 Uiso 1 d R .
H9M2 H 0.5670(6) -0.2192(11) 0.3276(7) 0.106 Uiso 1 d R .
H9M3 H 0.6068(6) -0.2726(11) 0.3668(7) 0.106 Uiso 1 d R .
O10M O 0.5540(4) 0.0465(8) 0.2293(4) 0.082(4) Uani 1 d D .
H10M H 0.5684(4) 0.0894(8) 0.2182(4) 0.038(36) Uiso 1 d R .
C10M C 0.5821(6) -0.0436(12) 0.2425(7) 0.106(8) Uani 1 d D .
H10A H 0.5961(6) -0.0621(12) 0.2198(7) 0.127 Uiso 1 d R .
H10B H 0.5616(6) -0.0972(12) 0.2457(7) 0.127 Uiso 1 d R .
H10C H 0.6064(6) -0.0329(12) 0.2712(7) 0.127 Uiso 1 d R .
O11M O 0.4523(4) 0.0154(8) 0.1926(3) 0.072(4) Uani 1 d D .
H11M H 0.4354(4) 0.0564(8) 0.1729(3) 0.087 Uiso 1 d R .
C11M C 0.4572(10) -0.0898(13) 0.1860(11) 0.264(17) Uani 1 d D .
H11A H 0.4273(10) -0.1166(13) 0.1678(11) 0.317 Uiso 1 d R .
H11B H 0.4686(10) -0.1278(13) 0.2139(11) 0.317 Uiso 1 d R .
H11C H 0.4792(10) -0.0950(13) 0.1695(11) 0.317 Uiso 1 d R .
O12M O 0.5859(3) 0.3900(8) 0.3311(3) 0.063(3) Uani 1 d D .
H12M H 0.5721(3) 0.3560(8) 0.3464(3) 0.574(435) Uiso 1 d R .
C12M C 0.6073(7) 0.4870(11) 0.3456(5) 0.089(7) Uani 1 d D .
H12A H 0.5831(7) 0.5377(11) 0.3394(5) 0.107 Uiso 1 d R .
H12B H 0.6289(7) 0.5036(11) 0.3296(5) 0.107 Uiso 1 d R .
H12C H 0.6239(7) 0.4846(11) 0.3777(5) 0.107 Uiso 1 d R .
O13M O 0.4037(4) 0.4767(8) 0.2298(3) 0.068(3) Uani 1 d D .
H13M H 0.3915(4) 0.5088(8) 0.2470(3) 0.082 Uiso 1 d R .
C13M C 0.3938(7) 0.5291(14) 0.1889(5) 0.092(6) Uani 1 d D .
H13A H 0.3604(7) 0.5263(14) 0.1743(5) 0.110 Uiso 1 d R .
H13B H 0.4094(7) 0.4978(14) 0.1697(5) 0.110 Uiso 1 d R .
H13C H 0.4036(7) 0.5987(14) 0.1942(5) 0.110 Uiso 1 d R .
O14M O 0.3745(3) 0.2914(9) 0.1817(4) 0.068(3) Uani 1 d D .
H14M H 0.3814(3) 0.2483(9) 0.1645(4) 0.090(61) Uiso 1 d R .
C14M C 0.3250(4) 0.2923(17) 0.1753(6) 0.087(7) Uani 1 d D .
H14A H 0.3152(4) 0.2280(17) 0.1839(6) 0.104 Uiso 1 d R .
H14B H 0.3077(4) 0.3061(17) 0.1439(6) 0.104 Uiso 1 d R .
H14C H 0.3189(4) 0.3449(17) 0.1942(6) 0.104 Uiso 1 d R .
O15M O 0.7192(4) 0.2107(9) 0.3537(4) 0.098(5) Uani 1 d D .
H15M H 0.7246(4) 0.1667(9) 0.3359(4) 0.118 Uiso 1 d R .
C15M C 0.7003(7) 0.3060(12) 0.3349(7) 0.115(8) Uani 1 d D .
H15A H 0.6707(7) 0.3175(12) 0.3398(7) 0.138 Uiso 1 d R .
H15B H 0.6958(7) 0.3066(12) 0.3028(7) 0.138 Uiso 1 d R .
H15C H 0.7220(7) 0.3586(12) 0.3497(7) 0.138 Uiso 1 d R .
O16M O 0.7813(4) 0.2465(8) 0.4473(4) 0.069(3) Uani 1 d D .
H16M H 0.8052(4) 0.2083(8) 0.4577(4) 0.083 Uiso 1 d R .
C16M C 0.7865(10) 0.3525(12) 0.4519(13) 0.191(18) Uani 1 d D .
H16A H 0.7741(10) 0.3800(12) 0.4217(13) 0.230 Uiso 1 d R .
H16B H 0.8194(10) 0.3688(12) 0.4644(13) 0.230 Uiso 1 d R .
H16C H 0.7700(10) 0.3810(12) 0.4709(13) 0.230 Uiso 1 d R .
O1S O 0.4000(4) 0.1833(13) 0.8062(5) 0.075(4) Uiso 0.74 d PD .
H1S H 0.4101(4) 0.2400(13) 0.8177(5) 0.112 Uiso 0.74 d PR .
C1S C 0.3530(6) 0.1824(25) 0.7940(10) 0.102(9) Uiso 0.74 d PD .
H1S1 H 0.3429(6) 0.1188(25) 0.8029(10) 0.154 Uiso 0.74 d PR .
H1S2 H 0.3400(6) 0.1899(25) 0.7615(10) 0.154 Uiso 0.74 d PR .
H1S3 H 0.3422(6) 0.2371(25) 0.8086(10) 0.154 Uiso 0.74 d PR .
O2S O 0.2330(6) 0.1829(12) 0.0697(6) 0.054(5) Uiso 0.52 d PD .
H2S H 0.2116(6) 0.2031(12) 0.0796(6) 0.080 Uiso 0.52 d PR .
C2S C 0.2498(13) 0.0941(18) 0.0893(12) 0.098(13) Uiso 0.52 d PD .
H2S1 H 0.2577(13) 0.0531(18) 0.0671(12) 0.147 Uiso 0.52 d PR .
H2S2 H 0.2262(13) 0.0603(18) 0.0987(12) 0.147 Uiso 0.52 d PR .
H2S3 H 0.2775(13) 0.1046(18) 0.1152(12) 0.147 Uiso 0.52 d PR .
O3S O 0.0414(8) 0.4696(17) 0.5521(7) 0.030(6) Uiso 0.28 d PD -1
H3S H 0.0337(8) 0.5298(17) 0.5441(7) 0.045 Uiso 0.28 d PR -1
C3S C 0.0130(12) 0.4056(25) 0.5214(11) 0.038(11) Uiso 0.28 d PD -1
H3S1 H 0.0136(12) 0.3400(25) 0.5351(11) 0.058 Uiso 0.28 d PR -1
H3S2 H 0.0239(12) 0.3998(25) 0.4956(11) 0.058 Uiso 0.28 d PR -1
H3S3 H -0.0186(12) 0.4314(25) 0.5117(11) 0.058 Uiso 0.28 d PR -1
O4S O 0.2621(5) 0.0653(15) 0.7040(6) 0.050(5) Uiso 0.50 d PD .
H4S H 0.2661(5) 0.1284(15) 0.7044(6) 0.075 Uiso 0.50 d PR .
C4S C 0.2180(7) 0.0451(31) 0.7025(12) 0.083(11) Uiso 0.50 d PD .
H4S1 H 0.2114(7) -0.0241(31) 0.6929(12) 0.124 Uiso 0.50 d PR .
H4S2 H 0.1971(7) 0.0894(31) 0.6805(12) 0.124 Uiso 0.50 d PR .
H4S3 H 0.2134(7) 0.0542(31) 0.7316(12) 0.124 Uiso 0.50 d PR .
O5S O 0.1607(12) 0.3618(41) 0.6681(8) 0.231(20) Uiso 0.58 d PD .
H5S H 0.1377(12) 0.3217(41) 0.6618(8) 0.346 Uiso 0.58 d PR .
C5S C 0.1685(15) 0.3774(47) 0.6292(10) 0.165(21) Uiso 0.58 d PD .
H5S1 H 0.1558(15) 0.3115(47) 0.6186(10) 0.248 Uiso 0.58 d PR .
H5S2 H 0.1981(15) 0.3860(47) 0.6239(10) 0.248 Uiso 0.58 d PR .
H5S3 H 0.1468(15) 0.4289(47) 0.6130(10) 0.248 Uiso 0.58 d PR .
O6S O 0.1353(4) 0.0828(10) 0.2146(4) 0.045(3) Uiso 0.66 d PD .
H6S H 0.1208(4) 0.0658(10) 0.2325(4) 0.067 Uiso 0.66 d PR .
C6S C 0.1776(7) 0.0438(29) 0.2283(13) 0.135(14) Uiso 0.66 d PD .
H6S1 H 0.1869(7) 0.0104(29) 0.2050(13) 0.203 Uiso 0.66 d PR .
H6S2 H 0.1813(7) -0.0021(29) 0.2533(13) 0.203 Uiso 0.66 d PR .
H6S3 H 0.1971(7) 0.1025(29) 0.2389(13) 0.203 Uiso 0.66 d PR .
O7S O 0.5005(14) 0.1714(26) -0.0001(26) 0.131(14) Uiso 0.56 d SPD -1
H7S H 0.4822(14) 0.2214(26) -0.0050(26) 0.196 Uiso 0.28 d PR -1
C7S C 0.4781(13) 0.0960(30) 0.0129(14) 0.041(11) Uiso 0.28 d PD -1
H7S1 H 0.4729(13) 0.0411(30) -0.0096(14) 0.062 Uiso 0.28 d PR -1
H7S2 H 0.4479(13) 0.1179(30) 0.0154(14) 0.062 Uiso 0.28 d PR -1
H7S3 H 0.4985(13) 0.0716(30) 0.0426(14) 0.062 Uiso 0.28 d PR -1
O1W O 0.1101(6) 0.0572(16) 0.1236(6) 0.138(7) Uiso 0.94 d P .
H1WA H 0.0958(6) 0.0077(16) 0.1074(6) 0.208 Uiso 0.94 d PR .
H1WB H 0.1257(6) 0.0359(16) 0.1497(6) 0.208 Uiso 0.94 d PR .
O2W O 0.4626(7) 0.0837(19) 0.8863(7) 0.085(7) Uiso 0.54 d P .
H2WA H 0.4597(7) 0.0439(19) 0.9069(7) 0.128 Uiso 0.54 d PR .
H2WB H 0.4572(7) 0.1436(19) 0.8925(7) 0.128 Uiso 0.54 d PR .
O3W O 0.1465(7) 0.2086(18) 0.0815(7) 0.128(7) Uiso 0.76 d P 1
H3WA H 0.1732(7) 0.2016(18) 0.0777(7) 0.193 Uiso 0.76 d PR 1
H3WB H 0.1397(7) 0.1552(18) 0.0928(7) 0.193 Uiso 0.76 d PR 1
O4W O 0.1763(13) 0.2381(34) 0.1383(13) 0.103(18) Uiso 0.24 d P 2
H4WA H 0.1578(13) 0.1876(34) 0.1344(13) 0.154 Uiso 0.24 d PR 2
H4WB H 0.1810(13) 0.2519(34) 0.1136(13) 0.154 Uiso 0.24 d PR 2
O5W O 0.1197(13) 0.4210(34) 0.4425(13) 0.218(22) Uiso 0.48 d PR .
H5WA H 0.1040(13) 0.4758(34) 0.4357(13) 0.326 Uiso 0.48 d PR .
H5WB H 0.1359(13) 0.4132(34) 0.4251(13) 0.326 Uiso 0.48 d PR .

loop_
_atom_type_symbol
_atom_type_description
_atom_type_scat_dispersion_real
_atom_type_scat_dispersion_imag
_atom_type_scat_source
C C 0.0181 0.0091 'International Tables Vol C Tables 4.2.6.8 and 6.1.1.4'
H H 0.0000 0.0000 'International Tables Vol C Tables 4.2.6.8 and 6.1.1.4'
O O 0.0492 0.0322 'International Tables Vol C Tables 4.2.6.8 and 6.1.1.4'
N N 0.0311 0.0180 'International Tables Vol C Tables 4.2.6.8 and 6.1.1.4'
Cl Cl 0.3639 0.7018 'International Tables Vol C Tables 4.2.6.8 and 6.1.1.4'
Ni Ni -3.0029 0.5091 'International Tables Vol C Tables 4.2.6.8 and 6.1.1.4'
Na Na 0.1353 0.1239 'International Tables Vol C Tables 4.2.6.8 and 6.1.1.4'

loop_
_geom_angle_atom_site_label_1
_geom_angle_atom_site_label_2
_geom_angle_atom_site_label_3
_geom_angle
_geom_angle_site_symmetry_1
_geom_angle_site_symmetry_3
O32 Ni1 O2M 178.4(2) . .
O32 Ni1 O5M 97.0(3) . .
O2M Ni1 O5M 82.9(4) . .
O32 Ni1 O25 89.4(4) . .
O2M Ni1 O25 90.5(4) . .
O5M Ni1 O25 169.7(3) . .
O32 Ni1 O31 93.6(3) . .
O2M Ni1 O31 88.0(3) . .
O5M Ni1 O31 89.6(3) . .
O25 Ni1 O31 98.0(3) . .
O32 Ni1 O1M 92.6(2) . .
O2M Ni1 O1M 85.8(3) . .
O5M Ni1 O1M 79.4(3) . .
O25 Ni1 O1M 92.4(3) . .
O31 Ni1 O1M 167.9(3) . .
O42 Ni2 O10M 87.7(3) . .
O42 Ni2 O1M 91.1(3) . .
O10M Ni2 O1M 174.9(4) . .
O42 Ni2 O5M 94.5(3) . .
O10M Ni2 O5M 94.4(4) . .
O1M Ni2 O5M 80.8(3) . .
O42 Ni2 O11M 87.5(3) . .
O10M Ni2 O11M 90.0(4) . .
O1M Ni2 O11M 94.9(4) . .
O5M Ni2 O11M 175.2(4) . .
O42 Ni2 O26 166.2(4) . .
O10M Ni2 O26 84.4(4) . .
O1M Ni2 O26 97.6(4) . .
O5M Ni2 O26 97.4(4) . .
O11M Ni2 O26 81.2(4) . .
O5M Ni3 O2M 83.2(3) . .
O5M Ni3 O68 97.7(4) . .
O2M Ni3 O68 174.1(3) . .
O5M Ni3 O12M 88.4(3) . .
O2M Ni3 O12M 92.9(4) . .
O68 Ni3 O12M 93.0(4) . .
O5M Ni3 O16 97.0(3) . .
O2M Ni3 O16 79.8(3) . .
O68 Ni3 O16 94.3(4) . .
O12M Ni3 O16 170.3(4) . .
O5M Ni3 N18 161.2(4) . .
O2M Ni3 N18 115.6(4) . .
O68 Ni3 N18 63.6(5) . .
O12M Ni3 N18 91.2(4) . .
O16 Ni3 N18 86.3(4) . .
O2M Ni4 O13M 93.7(4) . .
O2M Ni4 O15 92.0(4) . .
O13M Ni4 O15 86.1(4) . .
O2M Ni4 O1M 87.3(3) . .
O13M Ni4 O1M 177.1(4) . .
O15 Ni4 O1M 91.3(4) . .
O2M Ni4 O14M 170.1(4) . .
O13M Ni4 O14M 87.0(4) . .
O15 Ni4 O14M 97.9(4) . .
O1M Ni4 O14M 92.4(4) . .
O2M Ni4 O16 80.1(3) . .
O13M Ni4 O16 91.6(4) . .
O15 Ni4 O16 171.6(4) . .
O1M Ni4 O16 91.2(4) . .
O14M Ni4 O16 90.1(4) . .
O21 Ni5 O34 166.8(4) . .
O21 Ni5 O6M 94.3(3) . .
O34 Ni5 O6M 97.3(4) . .
O21 Ni5 O16M 88.1(3) . .
O34 Ni5 O16M 80.9(4) . .
O6M Ni5 O16M 175.2(4) . .
O21 Ni5 O3M 92.7(3) . .
O34 Ni5 O3M 95.4(4) . .
O6M Ni5 O3M 80.6(3) . .
O16M Ni5 O3M 95.2(4) . .
O21 Ni5 O15M 88.9(4) . .
O34 Ni5 O15M 84.0(4) . .
O6M Ni5 O15M 93.7(4) . .
O16M Ni5 O15M 90.5(5) . .
O3M Ni5 O15M 174.2(4) . .
O4M Ni6 O3M 87.4(3) . .
O4M Ni6 O13 92.8(3) . .
O3M Ni6 O13 91.0(3) . .
O4M Ni6 O8M 92.8(4) . .
O3M Ni6 O8M 176.6(4) . .
O13 Ni6 O8M 85.6(4) . .
O4M Ni6 O7M 169.1(4) . .
O3M Ni6 O7M 91.9(4) . .
O13 Ni6 O7M 98.1(3) . .
O8M Ni6 O7M 88.6(4) . .
O4M Ni6 O44 80.2(3) . .
O3M Ni6 O44 91.2(4) . .
O13 Ni6 O44 172.6(4) . .
O8M Ni6 O44 92.1(4) . .
O7M Ni6 O44 88.9(4) . .
O11 Ni7 O4M 178.9(3) . .
O11 Ni7 O12 93.2(3) . .
O4M Ni7 O12 88.0(3) . .
O11 Ni7 O6M 98.4(3) . .
O4M Ni7 O6M 81.6(3) . .
O12 Ni7 O6M 88.9(2) . .
O11 Ni7 O23 87.8(4) . .
O4M Ni7 O23 92.1(3) . .
O12 Ni7 O23 99.5(3) . .
O6M Ni7 O23 169.3(2) . .
O11 Ni7 O3M 93.6(3) . .
O4M Ni7 O3M 85.3(3) . .
O12 Ni7 O3M 167.2(3) . .
O6M Ni7 O3M 79.3(3) . .
O23 Ni7 O3M 91.6(2) . .
O6M Ni8 O4M 82.7(3) . .
O6M Ni8 O67 97.4(4) . .
O4M Ni8 O67 174.7(4) . .
O6M Ni8 O9M 87.8(3) . .
O4M Ni8 O9M 92.3(3) . .
O67 Ni8 O9M 93.0(4) . .
O6M Ni8 O44 96.3(3) . .
O4M Ni8 O44 80.2(3) . .
O67 Ni8 O44 94.5(4) . .
O9M Ni8 O44 170.9(4) . .
O6M Ni8 N17 161.4(4) . .
O4M Ni8 N17 115.9(4) . .
O67 Ni8 N17 63.9(5) . .
O9M Ni8 N17 92.0(4) . .
O44 Ni8 N17 86.7(4) . .
O33 Na1 O33 130.7(8) 3_454 4
O33 Na1 O22 79.6(4) 3_454 3_454
O33 Na1 O22 80.4(4) 4 3_454
O33 Na1 O22 80.4(4) 3_454 4
O33 Na1 O22 79.6(4) 4 4
O22 Na1 O22 130.8(7) 3_454 4
O33 Na1 O43 162.3(4) 3_454 4
O33 Na1 O43 50.0(4) 4 4
O22 Na1 O43 115.9(3) 3_454 4
O22 Na1 O43 82.7(3) 4 4
O33 Na1 O43 50.0(4) 3_454 3_454
O33 Na1 O43 162.3(4) 4 3_454
O22 Na1 O43 82.7(3) 3_454 3_454
O22 Na1 O43 115.9(3) 4 3_454
O43 Na1 O43 136.3(7) 4 3_454
O45 Na2 O45 130.8(8) . 2_656
O45 Na2 O41 78.1(4) . .
O45 Na2 O41 81.7(4) 2_656 .
O45 Na2 O41 81.7(4) . 2_656
O45 Na2 O41 78.1(4) 2_656 2_656
O41 Na2 O41 130.3(8) . 2_656
O45 Na2 O35 50.3(4) . .
O45 Na2 O35 162.6(4) 2_656 .
O41 Na2 O35 81.9(3) . .
O41 Na2 O35 117.4(3) 2_656 .
O45 Na2 O35 162.6(4) . 2_656
O45 Na2 O35 50.3(4) 2_656 2_656
O41 Na2 O35 117.4(3) . 2_656
O41 Na2 O35 81.9(3) 2_656 2_656
O35 Na2 O35 135.3(6) . 2_656
O33 Na3 O41 129.5(4) 2_656 .
O33 Na3 O32 118.3(5) 2_656 .
O41 Na3 O32 97.1(4) . .
O33 Na3 O25 132.5(4) 2_656 .
O41 Na3 O25 90.3(4) . .
O32 Na3 O25 72.2(3) . .
O33 Na3 O45 82.3(5) 2_656 .
O41 Na3 O45 77.1(4) . .
O32 Na3 O45 155.0(4) . .
O25 Na3 O45 83.4(4) . .
O33 Na3 O22 76.6(4) 2_656 .
O41 Na3 O22 76.9(4) . .
O32 Na3 O22 78.4(3) . .
O25 Na3 O22 146.2(4) . .
O45 Na3 O22 122.7(4) . .
O45 Na4 O22 130.6(4) . 2_656
O45 Na4 O11 120.6(5) . 2_656
O22 Na4 O11 95.3(4) 2_656 2_656
O45 Na4 O23 130.9(4) . 2_656
O22 Na4 O23 89.9(4) 2_656 2_656
O11 Na4 O23 72.0(3) 2_656 2_656
O45 Na4 O33 81.2(5) . 2_656
O22 Na4 O33 77.4(4) 2_656 2_656
O11 Na4 O33 153.9(4) 2_656 2_656
O23 Na4 O33 82.9(4) 2_656 2_656
O45 Na4 O41 77.8(4) . 2_656
O22 Na4 O41 76.7(4) 2_656 2_656
O11 Na4 O41 79.7(3) 2_656 2_656
O23 Na4 O41 147.3(4) 2_656 2_656
O33 Na4 O41 121.7(4) 2_656 2_656
C21 C11 C61 115.7(10) . .
C21 C11 C71 120.2(8) . .
C61 C11 C71 124.1(10) . .
C11 C21 C31 121.1(9) . .
C11 C21 C81 122.5(9) . .
C31 C21 C81 116.4(9) . .
C41 C31 C21 120.0(12) . .
C31 C41 C51 120.9(13) . .
C61 C51 C41 118.6(13) . .
C51 C61 C11 123.6(13) . .
O21 C71 O11 127.9(10) . .
O21 C71 C11 116.4(10) . .
O11 C71 C11 115.7(9) . .
O41 C81 O31 125.0(10) . .
O41 C81 C21 119.2(10) . .
O31 C81 C21 115.6(10) . .
C71 O11 Ni7 123.5(7) . .
C71 O11 Na4 139.8(8) . 2_656
Ni7 O11 Na4 93.8(4) . 2_656
C71 O21 Ni5 130.0(8) . .
C81 O31 Ni1 136.7(8) . .
C81 O41 Na3 122.8(8) . .
C81 O41 Na2 125.0(10) . .
Na3 O41 Na2 102.5(4) . .
C81 O41 Na4 106.4(7) . 2_656
Na3 O41 Na4 101.1(5) . 2_656
Na2 O41 Na4 92.2(4) . 2_656
C22 C12 C62 116.8(9) . .
C22 C12 C72 122.1(8) . .
C62 C12 C72 121.1(9) . .
C12 C22 C32 120.8(9) . .
C12 C22 C82 121.0(8) . .
C32 C22 C82 118.2(8) . .
C42 C32 C22 121.5(10) . .
C32 C42 C52 118.6(11) . .
C62 C52 C42 120.5(13) . .
C52 C62 C12 121.7(12) . .
O22 C72 O12 126.5(10) . .
O22 C72 C12 118.8(10) . .
O12 C72 C12 114.5(10) . .
O42 C82 O32 125.3(9) . .
O42 C82 C22 117.8(9) . .
O32 C82 C22 116.9(9) . .
C72 O12 Ni7 135.0(7) . .
C72 O22 Na4 123.1(7) . 2_656
C72 O22 Na1 125.5(9) . 3_545
Na4 O22 Na1 101.2(4) 2_656 3_545
C72 O22 Na3 107.6(7) . .
Na4 O22 Na3 100.1(4) 2_656 .
Na1 O22 Na3 92.2(3) 3_545 .
C82 O32 Ni1 126.6(7) . .
C82 O32 Na3 138.2(7) . .
Ni1 O32 Na3 92.0(4) . .
C82 O42 Ni2 130.4(8) . .
C23 C13 C63 116.4(9) . .
C23 C13 C73 125.9(8) . .
C63 C13 C73 117.6(10) . .
C13 C23 C33 123.1(9) . .
C13 C23 C83 121.1(9) . .
C33 C23 C83 115.7(10) . .
C43 C33 C23 118.0(13) . .
C33 C43 C53 120.6(15) . .
C63 C53 C43 120.4(13) . .
C53 C63 C13 120.4(13) . .
O23 C73 O13 130.0(10) . .
O23 C73 C13 116.1(9) . .
O13 C73 C13 114.0(9) . .
O33 C83 O43 121.3(12) . .
O33 C83 C23 117.7(12) . .
O43 C83 C23 121.1(12) . .
C73 O13 Ni6 125.2(7) . .
C73 O23 Ni7 122.8(7) . .
C73 O23 Na4 143.5(8) . 2_656
Ni7 O23 Na4 90.9(3) . 2_656
C83 O33 Na3 140.9(9) . 2_656
C83 O33 Na1 102.9(9) . 3_545
Na3 O33 Na1 105.7(4) 2_656 3_545
C83 O33 Na4 106.0(9) . 2_656
Na3 O33 Na4 96.7(5) 2_656 2_656
Na1 O33 Na4 96.6(4) 3_545 2_656
C83 O43 Na1 85.7(9) . 3_545
C24 C14 C64 116.8(10) . .
C24 C14 C74 122.6(10) . .
C64 C14 C74 118.7(10) . .
C14 C24 C34 121.1(9) . .
C14 C24 C84 120.6(9) . .
C34 C24 C84 118.2(9) . .
C44 C34 C24 120.8(11) . .
C34 C44 C54 119.2(14) . .
C64 C54 C44 119.1(14) . .
C54 C64 C14 122.5(13) . .
O24 C74 O14 121.8(16) . .
O24 C74 C14 113.6(14) . .
O14 C74 C14 122.7(14) . .
O34 C84 O44 124.9(10) . .
O34 C84 C24 116.8(10) . .
O44 C84 C24 118.1(10) . .
C84 O34 Ni5 127.3(8) . .
C84 O44 Ni8 119.9(7) . .
C84 O44 Ni6 120.2(8) . .
Ni8 O44 Ni6 95.3(4) . .
C65 C15 C25 120.8(10) . .
C65 C15 C75 117.0(10) . .
C25 C15 C75 122.1(8) . .
C35 C25 C15 117.7(9) . .
C35 C25 C85 118.3(9) . .
C15 C25 C85 124.0(9) . .
C45 C35 C25 119.1(12) . .
C35 C45 C55 124.9(14) . .
C65 C55 C45 115.7(13) . .
C55 C65 C15 121.8(12) . .
O25 C75 O15 129.6(11) . .
O25 C75 C15 117.6(10) . .
O15 C75 C15 112.8(9) . .
O35 C85 O45 125.7(11) . .
O35 C85 C25 119.6(12) . .
O45 C85 C25 114.7(11) . .
C75 O15 Ni4 123.8(8) . .
C75 O25 Ni1 124.4(8) . .
C75 O25 Na3 141.8(8) . .
Ni1 O25 Na3 90.6(3) . .
C85 O35 Na2 83.5(8) . .
C85 O45 Na4 142.4(9) . .
C85 O45 Na2 100.0(8) . .
Na4 O45 Na2 103.8(4) . .
C85 O45 Na3 107.8(9) . .
Na4 O45 Na3 97.8(5) . .
Na2 O45 Na3 97.0(4) . .
C26 C16 C66 117.7(9) . .
C26 C16 C76 121.5(9) . .
C66 C16 C76 120.6(10) . .
C16 C26 C36 119.9(10) . .
C16 C26 C86 120.7(9) . .
C36 C26 C86 119.1(10) . .
C46 C36 C26 121.3(12) . .
C36 C46 C56 119.0(14) . .
C66 C56 C46 120.7(15) . .
C56 C66 C16 121.4(12) . .
O26 C76 O16 129.3(11) . .
O26 C76 C16 116.6(11) . .
O16 C76 C16 114.0(10) . .
O46 C86 O36 120.7(14) . .
O46 C86 C26 120.1(13) . .
O36 C86 C26 119.2(12) . .
C76 O16 Ni3 119.2(8) . .
C76 O16 Ni4 120.1(9) . .
Ni3 O16 Ni4 96.0(4) . .
C76 O26 Ni2 121.9(9) . .
C67 N17 C27 116.7(14) . .
C67 N17 Ni8 89.1(9) . .
C27 N17 Ni8 154.2(11) . .
C37 C27 N17 123.4(16) . .
C37 C27 Cl7 123.6(14) . .
N17 C27 Cl7 113.0(12) . .
C27 C37 C47 117.8(19) . .
C57 C47 C37 119.2(21) . .
C47 C57 C67 123.1(22) . .
O67 C67 C57 129.6(17) . .
O67 C67 N17 110.9(14) . .
C57 C67 N17 119.3(17) . .
C67 O67 Ni8 96.1(10) . .
C68 N18 C28 115.9(14) . .
C68 N18 Ni3 89.8(9) . .
C28 N18 Ni3 154.1(12) . .
C38 C28 N18 122.3(17) . .
C38 C28 Cl8 123.2(14) . .
N18 C28 Cl8 114.5(12) . .
C28 C38 C48 119.8(21) . .
C58 C48 C38 118.0(24) . .
C48 C58 C68 121.7(21) . .
O68 C68 C58 127.1(16) . .
O68 C68 N18 110.7(13) . .
C58 C68 N18 122.0(15) . .
C68 O68 Ni3 95.7(9) . .
C1M O1M Ni2 114.6(8) . .
C1M O1M Ni4 112.8(7) . .
Ni2 O1M Ni4 123.3(4) . .
C1M O1M Ni1 118.6(7) . .
Ni2 O1M Ni1 94.1(3) . .
Ni4 O1M Ni1 89.1(3) . .
C2M O2M Ni4 121.1(7) . .
C2M O2M Ni1 120.4(7) . .
Ni4 O2M Ni1 93.3(3) . .
C2M O2M Ni3 117.8(7) . .
Ni4 O2M Ni3 102.4(4) . .
Ni1 O2M Ni3 96.7(4) . .
C3M O3M Ni6 113.9(8) . .
C3M O3M Ni5 112.5(8) . .
Ni6 O3M Ni5 124.1(4) . .
C3M O3M Ni7 119.1(8) . .
Ni6 O3M Ni7 90.3(3) . .
Ni5 O3M Ni7 93.2(3) . .
C4M O4M Ni6 119.1(7) . .
C4M O4M Ni8 121.4(8) . .
Ni6 O4M Ni8 102.6(4) . .
C4M O4M Ni7 118.1(7) . .
Ni6 O4M Ni7 92.2(3) . .
Ni8 O4M Ni7 97.8(3) . .
C5M O5M Ni3 115.6(11) . .
C5M O5M Ni2 112.3(10) . .
Ni3 O5M Ni2 117.2(4) . .
C5M O5M Ni1 117.7(11) . .
Ni3 O5M Ni1 96.4(4) . .
Ni2 O5M Ni1 95.1(3) . .
C6M O6M Ni8 117.8(11) . .
C6M O6M Ni5 110.8(13) . .
Ni8 O6M Ni5 118.1(4) . .
C6M O6M Ni7 115.0(12) . .
Ni8 O6M Ni7 97.1(4) . .
Ni5 O6M Ni7 94.9(3) . .
C7M O7M Ni6 119.8(10) . .
C8M O8M Ni6 131.3(12) . .
C9M O9M Ni8 126.0(9) . .
C10M O10M Ni2 137.3(12) . .
C11M O11M Ni2 128.2(12) . .
C12M O12M Ni3 125.8(9) . .
C13M O13M Ni4 128.5(10) . .
C14M O14M Ni4 122.7(10) . .
C15M O15M Ni5 128.5(13) . .
C16M O16M Ni5 134.6(13) . .

loop_
_geom_bond_atom_site_label_1
_geom_bond_atom_site_label_2
_geom_bond_distance
_geom_bond_site_symmetry_2
Ni1 O32 2.016(9) .
Ni1 O2M 2.031(9) .
Ni1 O5M 2.055(8) .
Ni1 O25 2.056(9) .
Ni1 O31 2.077(8) .
Ni1 O1M 2.095(8) .
Ni2 O42 2.028(10) .
Ni2 O10M 2.039(12) .
Ni2 O1M 2.041(9) .
Ni2 O5M 2.048(8) .
Ni2 O11M 2.090(10) .
Ni2 O26 2.098(10) .
Ni3 O5M 2.030(9) .
Ni3 O2M 2.043(9) .
Ni3 O68 2.052(11) .
Ni3 O12M 2.068(9) .
Ni3 O16 2.101(8) .
Ni3 N18 2.152(13) .
Ni4 O2M 1.993(8) .
Ni4 O13M 2.036(10) .
Ni4 O15 2.045(10) .
Ni4 O1M 2.075(9) .
Ni4 O14M 2.096(10) .
Ni4 O16 2.135(10) .
Ni5 O21 1.988(10) .
Ni5 O34 2.026(10) .
Ni5 O6M 2.028(9) .
Ni5 O16M 2.042(10) .
Ni5 O3M 2.065(9) .
Ni5 O15M 2.094(12) .
Ni6 O4M 2.011(7) .
Ni6 O3M 2.030(9) .
Ni6 O13 2.035(9) .
Ni6 O8M 2.044(11) .
Ni6 O7M 2.048(10) .
Ni6 O44 2.141(10) .
Ni7 O11 2.013(9) .
Ni7 O4M 2.037(9) .
Ni7 O12 2.062(8) .
Ni7 O6M 2.063(9) .
Ni7 O23 2.082(9) .
Ni7 O3M 2.084(8) .
Ni8 O6M 2.027(9) .
Ni8 O4M 2.028(8) .
Ni8 O67 2.046(12) .
Ni8 O9M 2.072(8) .
Ni8 O44 2.126(8) .
Ni8 N17 2.168(14) .
Na1 O33 2.354(12) 3_454
Na1 O33 2.354(12) 4
Na1 O22 2.407(11) 3_454
Na1 O22 2.407(11) 4
Na1 O43 2.707(14) 4
Na1 O43 2.707(14) 3_454
Na2 O45 2.373(11) .
Na2 O45 2.373(11) 2_656
Na2 O41 2.379(12) .
Na2 O41 2.379(12) 2_656
Na2 O35 2.724(13) .
Na2 O35 2.724(13) 2_656
Na3 O33 2.252(13) 2_656
Na3 O41 2.300(12) .
Na3 O32 2.425(10) .
Na3 O25 2.438(10) .
Na3 O45 2.497(13) .
Na3 O22 2.681(11) .
Na4 O45 2.257(13) .
Na4 O22 2.326(11) 2_656
Na4 O11 2.395(10) 2_656
Na4 O23 2.437(10) 2_656
Na4 O33 2.541(14) 2_656
Na4 O41 2.671(11) 2_656
C11 C21 1.409(13) .
C11 C61 1.414(12) .
C11 C71 1.523(12) .
C21 C31 1.409(12) .
C21 C81 1.513(12) .
C31 C41 1.364(13) .
C41 C51 1.39(2) .
C51 C61 1.366(14) .
C71 O21 1.238(12) .
C71 O11 1.270(12) .
C81 O41 1.241(13) .
C81 O31 1.254(12) .
O11 Na4 2.395(10) 2_656
O41 Na4 2.671(11) 2_656
C12 C22 1.375(12) .
C12 C62 1.411(12) .
C12 C72 1.518(12) .
C22 C32 1.396(12) .
C22 C82 1.511(11) .
C32 C42 1.358(13) .
C42 C52 1.39(2) .
C52 C62 1.366(13) .
C72 O22 1.234(13) .
C72 O12 1.258(12) .
C82 O42 1.250(12) .
C82 O32 1.272(12) .
O22 Na4 2.326(11) 2_656
O22 Na1 2.407(11) 3_545
C13 C23 1.385(13) .
C13 C63 1.401(12) .
C13 C73 1.514(12) .
C23 C33 1.391(12) .
C23 C83 1.505(12) .
C33 C43 1.349(13) .
C43 C53 1.38(2) .
C53 C63 1.358(14) .
C73 O23 1.246(11) .
C73 O13 1.260(12) .
C83 O33 1.237(14) .
C83 O43 1.245(15) .
O23 Na4 2.437(10) 2_656
O33 Na3 2.252(13) 2_656
O33 Na1 2.354(12) 3_545
O33 Na4 2.541(14) 2_656
O43 Na1 2.707(14) 3_545
C14 C24 1.393(13) .
C14 C64 1.408(13) .
C14 C74 1.512(13) .
C24 C34 1.402(12) .
C24 C84 1.518(12) .
C34 C44 1.364(13) .
C44 C54 1.42(2) .
C54 C64 1.368(14) .
C74 O24 1.20(2) .
C74 O14 1.26(2) .
C84 O34 1.237(13) .
C84 O44 1.258(13) .
C15 C65 1.391(11) .
C15 C25 1.413(13) .
C15 C75 1.526(12) .
C25 C35 1.386(12) .
C25 C85 1.514(11) .
C35 C45 1.367(13) .
C45 C55 1.39(2) .
C55 C65 1.368(14) .
C75 O25 1.234(11) .
C75 O15 1.291(12) .
C85 O35 1.227(14) .
C85 O45 1.235(14) .
C16 C26 1.398(13) .
C16 C66 1.400(13) .
C16 C76 1.524(12) .
C26 C36 1.402(12) .
C26 C86 1.521(13) .
C36 C46 1.353(14) .
C46 C56 1.40(2) .
C56 C66 1.360(13) .
C76 O26 1.221(14) .
C76 O16 1.264(13) .
C86 O46 1.24(2) .
C86 O36 1.252(15) .
N17 C67 1.38(2) .
N17 C27 1.38(2) .
C27 C37 1.36(2) .
C27 Cl7 1.72(2) .
C37 C47 1.40(3) .
C47 C57 1.32(3) .
C57 C67 1.37(2) .
C67 O67 1.33(2) .
N18 C68 1.37(2) .
N18 C28 1.38(2) .
C28 C38 1.34(2) .
C28 Cl8 1.70(2) .
C38 C48 1.42(3) .
C48 C58 1.31(3) .
C58 C68 1.37(2) .
C68 O68 1.32(2) .
O1M C1M 1.440(14) .
O2M C2M 1.452(13) .
O3M C3M 1.433(14) .
O4M C4M 1.445(13) .
O5M C5M 1.45(2) .
O6M C6M 1.45(2) .
O7M C7M 1.445(14) .
O8M C8M 1.41(2) .
O9M C9M 1.440(14) .
O10M C10M 1.435(15) .
O11M C11M 1.41(2) .
O12M C12M 1.434(15) .
O13M C13M 1.389(15) .
O14M C14M 1.435(14) .
O15M C15M 1.42(2) .
O16M C16M 1.41(2) .
O1S C1S 1.34(2) .
O2S C2S 1.34(2) .
O3S C3S 1.35(2) .
O4S C4S 1.34(2) .
O5S C5S 1.32(2) .
O6S C6S 1.31(2) .
O7S C7S 1.33(3) .

loop_
_geom_torsion_atom_site_label_1
_geom_torsion_atom_site_label_2
_geom_torsion_atom_site_label_3
_geom_torsion_atom_site_label_4
_geom_torsion
_geom_torsion_site_symmetry_1
_geom_torsion_site_symmetry_4
C61 C11 C21 C31 0.3(18) . .
C71 C11 C21 C31 177.7(11) . .
C61 C11 C21 C81 178.0(12) . .
C71 C11 C21 C81 -4.6(18) . .
C11 C21 C31 C41 -2.8(21) . .
C81 C21 C31 C41 179.4(13) . .
C21 C31 C41 C51 2.7(24) . .
C31 C41 C51 C61 -0.1(26) . .
C41 C51 C61 C11 -2.6(25) . .
C21 C11 C61 C51 2.4(21) . .
C71 C11 C61 C51 -174.9(14) . .
C21 C11 C71 O21 137.5(12) . .
C61 C11 C71 O21 -45.3(17) . .
C21 C11 C71 O11 -44.4(15) . .
C61 C11 C71 O11 132.7(13) . .
C11 C21 C81 O41 110.8(15) . .
C31 C21 C81 O41 -71.4(15) . .
C11 C21 C81 O31 -72.2(15) . .
C31 C21 C81 O31 105.6(14) . .
O21 C71 O11 Ni7 6.4(15) . .
C11 C71 O11 Ni7 -171.4(6) . .
O21 C71 O11 Na4 161.0(8) . 2_656
C11 C71 O11 Na4 -16.8(15) . 2_656
O4M Ni7 O11 C71 50.4(139) . .
O12 Ni7 O11 C71 -128.2(8) . .
O6M Ni7 O11 C71 -38.9(8) . .
O23 Ni7 O11 C71 132.3(8) . .
O3M Ni7 O11 C71 40.9(8) . .
O4M Ni7 O11 Na4 -113.5(135) . 2_656
O12 Ni7 O11 Na4 67.9(3) . 2_656
O6M Ni7 O11 Na4 157.2(2) . 2_656
O23 Ni7 O11 Na4 -31.6(3) . 2_656
O3M Ni7 O11 Na4 -123.0(2) . 2_656
O11 C71 O21 Ni5 -11.3(17) . .
C11 C71 O21 Ni5 166.5(7) . .
O34 Ni5 O21 C71 -161.9(15) . .
O6M Ni5 O21 C71 47.3(10) . .
O16M Ni5 O21 C71 -128.6(10) . .
O3M Ni5 O21 C71 -33.5(10) . .
O15M Ni5 O21 C71 140.9(10) . .
O41 C81 O31 Ni1 19.3(20) . .
C21 C81 O31 Ni1 -157.5(8) . .
O32 Ni1 O31 C81 -65.3(12) . .
O2M Ni1 O31 C81 114.9(12) . .
O5M Ni1 O31 C81 -162.2(12) . .
O25 Ni1 O31 C81 24.6(12) . .
O1M Ni1 O31 C81 174.2(12) . .
O31 C81 O41 Na3 -0.3(18) . .
C21 C81 O41 Na3 176.4(7) . .
O31 C81 O41 Na2 -140.1(10) . .
C21 C81 O41 Na2 36.6(14) . .
O31 C81 O41 Na4 115.1(11) . 2_656
C21 C81 O41 Na4 -68.2(12) . 2_656
O33 Na3 O41 C81 161.8(10) 2_656 .
O32 Na3 O41 C81 25.6(11) . .
O25 Na3 O41 C81 -46.5(10) . .
O45 Na3 O41 C81 -129.7(11) . .
O22 Na3 O41 C81 101.9(10) . .
O33 Na3 O41 Na2 -51.0(8) 2_656 .
O32 Na3 O41 Na2 172.8(4) . .
O25 Na3 O41 Na2 100.7(5) . .
O45 Na3 O41 Na2 17.5(4) . .
O22 Na3 O41 Na2 -110.9(5) . .
O33 Na3 O41 Na4 43.9(7) 2_656 2_656
O32 Na3 O41 Na4 -92.4(4) . 2_656
O25 Na3 O41 Na4 -164.5(4) . 2_656
O45 Na3 O41 Na4 112.4(4) . 2_656
O22 Na3 O41 Na4 -16.0(3) . 2_656
O45 Na2 O41 C81 127.8(9) . .
O45 Na2 O41 C81 -97.3(9) 2_656 .
O41 Na2 O41 C81 -163.9(9) 2_656 .
O35 Na2 O41 C81 76.8(9) . .
O35 Na2 O41 C81 -60.5(10) 2_656 .
O45 Na2 O41 Na3 -18.4(5) . .
O45 Na2 O41 Na3 116.5(5) 2_656 .
O41 Na2 O41 Na3 49.8(3) 2_656 .
O35 Na2 O41 Na3 -69.4(5) . .
O35 Na2 O41 Na3 153.2(5) 2_656 .
O45 Na2 O41 Na4 -120.3(5) . 2_656
O45 Na2 O41 Na4 14.6(4) 2_656 2_656
O41 Na2 O41 Na4 -52.1(2) 2_656 2_656
O35 Na2 O41 Na4 -171.4(4) . 2_656
O35 Na2 O41 Na4 51.3(6) 2_656 2_656
C62 C12 C22 C32 -5.0(19) . .
C72 C12 C22 C32 176.1(12) . .
C62 C12 C22 C82 178.1(12) . .
C72 C12 C22 C82 -0.8(19) . .
C12 C22 C32 C42 5.0(22) . .
C82 C22 C32 C42 -178.0(13) . .
C22 C32 C42 C52 -1.8(23) . .
C32 C42 C52 C62 -1.2(25) . .
C42 C52 C62 C12 1.0(25) . .
C22 C12 C62 C52 2.1(21) . .
C72 C12 C62 C52 -179.0(14) . .
C22 C12 C72 O22 108.3(14) . .
C62 C12 C72 O22 -70.6(16) . .
C22 C12 C72 O12 -76.6(15) . .
C62 C12 C72 O12 104.6(14) . .
C12 C22 C82 O42 136.8(12) . .
C32 C22 C82 O42 -40.1(17) . .
C12 C22 C82 O32 -45.5(16) . .
C32 C22 C82 O32 137.6(12) . .
O22 C72 O12 Ni7 19.2(19) . .
C12 C72 O12 Ni7 -155.5(8) . .
O11 Ni7 O12 C72 -64.4(11) . .
O4M Ni7 O12 C72 115.7(11) . .
O6M Ni7 O12 C72 -162.7(11) . .
O23 Ni7 O12 C72 23.9(12) . .
O3M Ni7 O12 C72 173.8(11) . .
O12 C72 O22 Na4 -0.1(18) . 2_656
C12 C72 O22 Na4 174.4(7) . 2_656
O12 C72 O22 Na1 -138.8(10) . 3_545
C12 C72 O22 Na1 35.8(14) . 3_545
O12 C72 O22 Na3 115.2(11) . .
C12 C72 O22 Na3 -70.3(11) . .
O33 Na3 O22 C72 112.0(9) 2_656 .
O41 Na3 O22 C72 -111.3(8) . .
O32 Na3 O22 C72 -11.1(8) . .
O25 Na3 O22 C72 -41.0(12) . .
O45 Na3 O22 C72 -176.4(8) . .
O33 Na3 O22 Na4 -118.2(5) 2_656 2_656
O41 Na3 O22 Na4 18.4(4) . 2_656
O32 Na3 O22 Na4 118.6(4) . 2_656
O25 Na3 O22 Na4 88.7(7) . 2_656
O45 Na3 O22 Na4 -46.7(6) . 2_656
O33 Na3 O22 Na1 -16.5(4) 2_656 3_545
O41 Na3 O22 Na1 120.2(4) . 3_545
O32 Na3 O22 Na1 -139.6(4) . 3_545
O25 Na3 O22 Na1 -169.5(6) . 3_545
O45 Na3 O22 Na1 55.1(6) . 3_545
O42 C82 O32 Ni1 5.0(16) . .
C22 C82 O32 Ni1 -172.5(7) . .
O42 C82 O32 Na3 158.6(8) . .
C22 C82 O32 Na3 -18.9(15) . .
O2M Ni1 O32 C82 42.8(105) . .
O5M Ni1 O32 C82 -40.9(9) . .
O25 Ni1 O32 C82 131.0(9) . .
O31 Ni1 O32 C82 -131.0(9) . .
O1M Ni1 O32 C82 38.7(9) . .
O2M Ni1 O32 Na3 -119.9(99) . .
O5M Ni1 O32 Na3 156.3(2) . .
O25 Ni1 O32 Na3 -31.7(3) . .
O31 Ni1 O32 Na3 66.3(3) . .
O1M Ni1 O32 Na3 -124.1(3) . .
O33 Na3 O32 C82 -2.1(11) 2_656 .
O41 Na3 O32 C82 140.6(10) . .
O25 Na3 O32 C82 -131.3(10) . .
O45 Na3 O32 C82 -144.7(11) . .
O22 Na3 O32 C82 65.6(10) . .
O33 Na3 O32 Ni1 157.0(4) 2_656 .
O41 Na3 O32 Ni1 -60.3(4) . .
O25 Na3 O32 Ni1 27.7(3) . .
O45 Na3 O32 Ni1 14.3(10) . .
O22 Na3 O32 Ni1 -135.3(4) . .
O32 C82 O42 Ni2 -6.1(17) . .
C22 C82 O42 Ni2 171.4(7) . .
O10M Ni2 O42 C82 136.7(10) . .
O1M Ni2 O42 C82 -38.3(10) . .
O5M Ni2 O42 C82 42.5(10) . .
O11M Ni2 O42 C82 -133.2(10) . .
O26 Ni2 O42 C82 -168.1(14) . .
C63 C13 C23 C33 -0.4(29) . .
C73 C13 C23 C33 -176.5(18) . .
C63 C13 C23 C83 -177.0(18) . .
C73 C13 C23 C83 6.8(26) . .
C13 C23 C33 C43 -0.5(34) . .
C83 C23 C33 C43 176.4(23) . .
C23 C33 C43 C53 -5.2(46) . .
C33 C43 C53 C63 11.9(57) . .
C43 C53 C63 C13 -12.7(53) . .
C23 C13 C63 C53 6.9(38) . .
C73 C13 C63 C53 -176.5(27) . .
C23 C13 C73 O23 31.0(24) . .
C63 C13 C73 O23 -145.1(18) . .
C23 C13 C73 O13 -148.7(16) . .
C63 C13 C73 O13 35.2(24) . .
C13 C23 C83 O33 -111.8(18) . .
C33 C23 C83 O33 71.3(20) . .
C13 C23 C83 O43 68.5(21) . .
C33 C23 C83 O43 -108.4(19) . .
O23 C73 O13 Ni6 1.4(22) . .
C13 C73 O13 Ni6 -179.0(10) . .
O4M Ni6 O13 C73 -42.3(11) . .
O3M Ni6 O13 C73 45.1(11) . .
O8M Ni6 O13 C73 -134.9(11) . .
O7M Ni6 O13 C73 137.1(11) . .
O44 Ni6 O13 C73 -62.5(36) . .
O13 C73 O23 Ni7 -3.1(21) . .
C13 C73 O23 Ni7 177.3(9) . .
O13 C73 O23 Na4 -157.5(11) . 2_656
C13 C73 O23 Na4 22.8(22) . 2_656
O11 Ni7 O23 C73 -134.3(11) . .
O4M Ni7 O23 C73 44.6(10) . .
O12 Ni7 O23 C73 132.9(11) . .
O6M Ni7 O23 C73 -8.8(23) . .
O3M Ni7 O23 C73 -40.7(10) . .
O11 Ni7 O23 Na4 30.9(3) . 2_656
O4M Ni7 O23 Na4 -150.2(3) . 2_656
O12 Ni7 O23 Na4 -62.0(4) . 2_656
O6M Ni7 O23 Na4 156.3(14) . 2_656
O3M Ni7 O23 Na4 124.5(3) . 2_656
O43 C83 O33 Na3 140.7(13) . 2_656
C23 C83 O33 Na3 -39.1(23) . 2_656
O43 C83 O33 Na1 4.6(17) . 3_545
C23 C83 O33 Na1 -175.2(9) . 3_545
O43 C83 O33 Na4 -96.3(15) . 2_656
C23 C83 O33 Na4 84.0(12) . 2_656
O33 C83 O43 Na1 -3.9(14) . 3_545
C23 C83 O43 Na1 175.9(12) . 3_545
C64 C14 C24 C34 6.0(21) . .
C74 C14 C24 C34 -158.5(13) . .
C64 C14 C24 C84 -175.6(14) . .
C74 C14 C24 C84 20.0(19) . .
C14 C24 C34 C44 -5.2(21) . .
C84 C24 C34 C44 176.3(13) . .
C24 C34 C44 C54 4.3(24) . .
C34 C44 C54 C64 -4.5(27) . .
C44 C54 C64 C14 5.8(31) . .
C24 C14 C64 C54 -6.4(28) . .
C74 C14 C64 C54 158.7(18) . .
C24 C14 C74 O24 -131.0(17) . .
C64 C14 C74 O24 64.8(21) . .
C24 C14 C74 O14 33.4(22) . .
C64 C14 C74 O14 -130.8(18) . .
C14 C24 C84 O34 31.2(16) . .
C34 C24 C84 O34 -150.3(12) . .
C14 C24 C84 O44 -153.5(12) . .
C34 C24 C84 O44 25.0(16) . .
O44 C84 O34 Ni5 19.1(17) . .
C24 C84 O34 Ni5 -166.1(7) . .
O21 Ni5 O34 C84 157.8(15) . .
O6M Ni5 O34 C84 -51.5(10) . .
O16M Ni5 O34 C84 124.1(10) . .
O3M Ni5 O34 C84 29.7(10) . .
O15M Ni5 O34 C84 -144.5(10) . .
O34 C84 O44 Ni8 45.5(16) . .
C24 C84 O44 Ni8 -129.3(8) . .
O34 C84 O44 Ni6 -71.7(14) . .
C24 C84 O44 Ni6 113.5(10) . .
O6M Ni8 O44 C84 -57.5(9) . .
O4M Ni8 O44 C84 -139.0(10) . .
O67 Ni8 O44 C84 40.5(10) . .
O9M Ni8 O44 C84 -173.8(20) . .
N17 Ni8 O44 C84 104.0(10) . .
O6M Ni8 O44 Ni6 72.0(4) . .
O4M Ni8 O44 Ni6 -9.5(3) . .
O67 Ni8 O44 Ni6 170.0(5) . .
O9M Ni8 O44 Ni6 -44.3(25) . .
N17 Ni8 O44 Ni6 -126.5(5) . .
O4M Ni6 O44 C84 138.8(8) . .
O3M Ni6 O44 C84 51.7(8) . .
O13 Ni6 O44 C84 159.3(28) . .
O8M Ni6 O44 C84 -128.7(8) . .
O7M Ni6 O44 C84 -40.2(8) . .
O4M Ni6 O44 Ni8 9.5(3) . .
O3M Ni6 O44 Ni8 -77.6(4) . .
O13 Ni6 O44 Ni8 30.0(32) . .
O8M Ni6 O44 Ni8 102.1(4) . .
O7M Ni6 O44 Ni8 -169.4(4) . .
C65 C15 C25 C35 3.0(27) . .
C75 C15 C25 C35 -176.9(16) . .
C65 C15 C25 C85 -178.2(17) . .
C75 C15 C25 C85 1.9(24) . .
C15 C25 C35 C45 -1.9(34) . .
C85 C25 C35 C45 179.3(25) . .
C25 C35 C45 C55 0.3(55) . .
C35 C45 C55 C65 0.3(62) . .
C45 C55 C65 C15 0.8(52) . .
C25 C15 C65 C55 -2.5(38) . .
C75 C15 C65 C55 177.4(27) . .
C65 C15 C75 O25 -144.3(17) . .
C25 C15 C75 O25 35.6(21) . .
C65 C15 C75 O15 35.0(21) . .
C25 C15 C75 O15 -145.1(14) . .
C35 C25 C85 O35 -110.7(18) . .
C15 C25 C85 O35 70.6(20) . .
C35 C25 C85 O45 71.8(20) . .
C15 C25 C85 O45 -106.9(17) . .
O25 C75 O15 Ni4 2.5(20) . .
C15 C75 O15 Ni4 -176.7(9) . .
O2M Ni4 O15 C75 -42.0(10) . .
O13M Ni4 O15 C75 -135.6(10) . .
O1M Ni4 O15 C75 45.3(10) . .
O14M Ni4 O15 C75 138.0(10) . .
O16 Ni4 O15 C75 -61.2(31) . .
O15 C75 O25 Ni1 -5.3(20) . .
C15 C75 O25 Ni1 173.9(9) . .
O15 C75 O25 Na3 -158.7(10) . .
C15 C75 O25 Na3 20.5(20) . .
O32 Ni1 O25 C75 -132.4(10) . .
O2M Ni1 O25 C75 45.9(10) . .
O5M Ni1 O25 C75 -3.7(26) . .
O31 Ni1 O25 C75 134.0(10) . .
O1M Ni1 O25 C75 -39.9(10) . .
O32 Ni1 O25 Na3 31.5(3) . .
O2M Ni1 O25 Na3 -150.2(3) . .
O5M Ni1 O25 Na3 160.2(19) . .
O31 Ni1 O25 Na3 -62.1(4) . .
O1M Ni1 O25 Na3 124.0(3) . .
O33 Na3 O25 C75 18.7(16) 2_656 .
O41 Na3 O25 C75 -131.5(14) . .
O32 Na3 O25 C75 131.1(14) . .
O45 Na3 O25 C75 -54.5(14) . .
O22 Na3 O25 C75 162.0(12) . .
O33 Na3 O25 Ni1 -139.6(6) 2_656 .
O41 Na3 O25 Ni1 70.2(4) . .
O32 Na3 O25 Ni1 -27.1(3) . .
O45 Na3 O25 Ni1 147.2(4) . .
O22 Na3 O25 Ni1 3.7(8) . .
O45 C85 O35 Na2 -6.5(14) . .
C25 C85 O35 Na2 176.2(11) . .
O45 Na2 O35 C85 3.6(8) . .
O45 Na2 O35 C85 104.8(22) 2_656 .
O41 Na2 O35 C85 84.8(9) . .
O41 Na2 O35 C85 -46.7(10) 2_656 .
O35 Na2 O35 C85 -154.1(9) 2_656 .
O35 C85 O45 Na4 136.3(14) . .
C25 C85 O45 Na4 -46.4(20) . .
O35 C85 O45 Na2 7.6(16) . .
C25 C85 O45 Na2 -175.1(8) . .
O35 C85 O45 Na3 -93.2(15) . .
C25 C85 O45 Na3 84.2(11) . .
O22 Na4 O45 C85 -171.9(14) 2_656 .
O11 Na4 O45 C85 -41.6(17) 2_656 .
O23 Na4 O45 C85 50.5(18) 2_656 .
O33 Na4 O45 C85 123.1(16) 2_656 .
O41 Na4 O45 C85 -111.6(16) 2_656 .
O22 Na4 O45 Na2 -44.3(8) 2_656 .
O11 Na4 O45 Na2 86.1(5) 2_656 .
O23 Na4 O45 Na2 178.2(5) 2_656 .
O33 Na4 O45 Na2 -109.2(5) 2_656 .
O41 Na4 O45 Na2 16.0(5) 2_656 .
O22 Na4 O45 Na3 55.0(6) 2_656 .
O11 Na4 O45 Na3 -174.7(3) 2_656 .
O23 Na4 O45 Na3 -82.6(6) 2_656 .
O33 Na4 O45 Na3 -10.0(3) 2_656 .
O41 Na4 O45 Na3 115.3(4) 2_656 .
O45 Na2 O45 C85 -160.8(9) 2_656 .
O41 Na2 O45 C85 -92.9(9) . .
O41 Na2 O45 C85 132.8(9) 2_656 .
O35 Na2 O45 C85 -3.6(8) . .
O35 Na2 O45 C85 112.7(20) 2_656 .
O45 Na2 O45 Na4 48.5(4) 2_656 .
O41 Na2 O45 Na4 116.5(5) . .
O41 Na2 O45 Na4 -17.8(5) 2_656 .
O35 Na2 O45 Na4 -154.2(7) . .
O35 Na2 O45 Na4 -37.9(22) 2_656 .
O45 Na2 O45 Na3 -51.3(3) 2_656 .
O41 Na2 O45 Na3 16.6(4) . .
O41 Na2 O45 Na3 -117.7(5) 2_656 .
O35 Na2 O45 Na3 106.0(5) . .
O35 Na2 O45 Na3 -137.7(19) 2_656 .
O33 Na3 O45 C85 -140.8(8) 2_656 .
O41 Na3 O45 C85 85.6(8) . .
O32 Na3 O45 C85 6.6(14) . .
O25 Na3 O45 C85 -6.2(8) . .
O22 Na3 O45 C85 150.6(7) . .
O33 Na3 O45 Na4 11.3(4) 2_656 .
O41 Na3 O45 Na4 -122.3(4) . .
O32 Na3 O45 Na4 158.7(8) . .
O25 Na3 O45 Na4 145.8(4) . .
O22 Na3 O45 Na4 -57.3(5) . .
O33 Na3 O45 Na2 116.3(5) 2_656 .
O41 Na3 O45 Na2 -17.3(4) . .
O32 Na3 O45 Na2 -96.3(9) . .
O25 Na3 O45 Na2 -109.1(4) . .
O22 Na3 O45 Na2 47.7(6) . .
C66 C16 C26 C36 0.0(22) . .
C76 C16 C26 C36 -174.3(14) . .
C66 C16 C26 C86 -174.2(13) . .
C76 C16 C26 C86 11.5(22) . .
C16 C26 C36 C46 1.6(24) . .
C86 C26 C36 C46 175.9(14) . .
C26 C36 C46 C56 -2.3(24) . .
C36 C46 C56 C66 1.4(25) . .
C46 C56 C66 C16 0.2(25) . .
C26 C16 C66 C56 -0.8(23) . .
C76 C16 C66 C56 173.5(15) . .
C26 C16 C76 O26 35.8(21) . .
C66 C16 C76 O26 -138.3(14) . .
C26 C16 C76 O16 -146.8(14) . .
C66 C16 C76 O16 39.1(20) . .
C16 C26 C86 O46 -131.9(16) . .
C36 C26 C86 O46 53.9(20) . .
C16 C26 C86 O36 48.5(19) . .
C36 C26 C86 O36 -125.8(15) . .
O26 C76 O16 Ni3 43.9(21) . .
C16 C76 O16 Ni3 -133.1(10) . .
O26 C76 O16 Ni4 -73.6(19) . .
C16 C76 O16 Ni4 109.4(12) . .
O5M Ni3 O16 C76 -57.5(10) . .
O2M Ni3 O16 C76 -139.2(10) . .
O68 Ni3 O16 C76 40.8(10) . .
O12M Ni3 O16 C76 179.3(1000) . .
N18 Ni3 O16 C76 104.0(10) . .
O5M Ni3 O16 Ni4 72.1(4) . .
O2M Ni3 O16 Ni4 -9.7(3) . .
O68 Ni3 O16 Ni4 170.3(4) . .
O12M Ni3 O16 Ni4 -51.2(24) . .
N18 Ni3 O16 Ni4 -126.5(5) . .
O2M Ni4 O16 C76 138.9(9) . .
O13M Ni4 O16 C76 -127.7(9) . .
O15 Ni4 O16 C76 158.3(24) . .
O1M Ni4 O16 C76 51.8(9) . .
O14M Ni4 O16 C76 -40.6(9) . .
O2M Ni4 O16 Ni3 9.9(3) . .
O13M Ni4 O16 Ni3 103.4(4) . .
O15 Ni4 O16 Ni3 29.4(28) . .
O1M Ni4 O16 Ni3 -77.1(4) . .
O14M Ni4 O16 Ni3 -169.6(4) . .
O16 C76 O26 Ni2 20.8(22) . .
C16 C76 O26 Ni2 -162.3(9) . .
O42 Ni2 O26 C76 158.2(15) . .
O10M Ni2 O26 C76 -146.3(11) . .
O1M Ni2 O26 C76 29.1(11) . .
O5M Ni2 O26 C76 -52.6(11) . .
O11M Ni2 O26 C76 122.8(11) . .
O6M Ni8 N17 C67 3.7(16) . .
O4M Ni8 N17 C67 -173.8(7) . .
O67 Ni8 N17 C67 0.3(8) . .
O9M Ni8 N17 C67 92.7(8) . .
O44 Ni8 N17 C67 -96.3(8) . .
O6M Ni8 N17 C27 -175.0(19) . .
O4M Ni8 N17 C27 7.5(24) . .
O67 Ni8 N17 C27 -178.4(24) . .
O9M Ni8 N17 C27 -86.0(23) . .
O44 Ni8 N17 C27 85.0(23) . .
C67 N17 C27 C37 2.8(23) . .
Ni8 N17 C27 C37 -178.7(17) . .
C67 N17 C27 Cl7 -179.3(10) . .
Ni8 N17 C27 Cl7 -0.8(29) . .
N17 C27 C37 C47 -4.4(28) . .
Cl7 C27 C37 C47 177.9(16) . .
C27 C37 C47 C57 0.2(32) . .
C37 C47 C57 C67 5.7(35) . .
C47 C57 C67 O67 177.5(20) . .
C47 C57 C67 N17 -7.4(30) . .
C27 N17 C67 O67 179.0(13) . .
Ni8 N17 C67 O67 -0.4(12) . .
C27 N17 C67 C57 3.0(21) . .
Ni8 N17 C67 C57 -176.4(15) . .
C57 C67 O67 Ni8 175.9(18) . .
N17 C67 O67 Ni8 0.4(12) . .
O6M Ni8 O67 C67 -179.2(9) . .
O4M Ni8 O67 C67 89.3(48) . .
O9M Ni8 O67 C67 -91.0(9) . .
O44 Ni8 O67 C67 83.9(9) . .
N17 Ni8 O67 C67 -0.3(8) . .
O5M Ni3 N18 C68 6.7(17) . .
O2M Ni3 N18 C68 -171.1(8) . .
O68 Ni3 N18 C68 2.4(8) . .
O12M Ni3 N18 C68 95.1(9) . .
O16 Ni3 N18 C68 -94.3(9) . .
O5M Ni3 N18 C28 -179.2(19) . .
O2M Ni3 N18 C28 2.9(25) . .
O68 Ni3 N18 C28 176.4(25) . .
O12M Ni3 N18 C28 -90.8(24) . .
O16 Ni3 N18 C28 79.7(24) . .
C68 N18 C28 C38 -0.8(24) . .
Ni3 N18 C28 C38 -174.2(19) . .
C68 N18 C28 Cl8 178.3(11) . .
Ni3 N18 C28 Cl8 5.0(30) . .
N18 C28 C38 C48 -3.8(32) . .
Cl8 C28 C38 C48 177.1(19) . .
C28 C38 C48 C58 5.8(38) . .
C38 C48 C58 C68 -3.1(38) . .
C48 C58 C68 O68 -176.6(21) . .
C48 C58 C68 N18 -1.6(31) . .
C28 N18 C68 O68 179.4(13) . .
Ni3 N18 C68 O68 -3.5(12) . .
C28 N18 C68 C58 3.6(22) . .
Ni3 N18 C68 C58 -179.3(15) . .
C58 C68 O68 Ni3 179.2(16) . .
N18 C68 O68 Ni3 3.7(12) . .
O5M Ni3 O68 C68 178.9(8) . .
O2M Ni3 O68 C68 81.0(40) . .
O12M Ni3 O68 C68 -92.3(9) . .
O16 Ni3 O68 C68 81.2(9) . .
N18 Ni3 O68 C68 -2.5(8) . .
O42 Ni2 O1M C1M -54.0(7) . .
O10M Ni2 O1M C1M -131.0(43) . .
O5M Ni2 O1M C1M -148.4(8) . .
O11M Ni2 O1M C1M 33.6(8) . .
O26 Ni2 O1M C1M 115.3(8) . .
O42 Ni2 O1M Ni4 161.8(4) . .
O10M Ni2 O1M Ni4 84.8(44) . .
O5M Ni2 O1M Ni4 67.4(5) . .
O11M Ni2 O1M Ni4 -110.6(5) . .
O26 Ni2 O1M Ni4 -28.8(5) . .
O42 Ni2 O1M Ni1 70.1(3) . .
O10M Ni2 O1M Ni1 -6.8(46) . .
O5M Ni2 O1M Ni1 -24.2(3) . .
O11M Ni2 O1M Ni1 157.7(4) . .
O26 Ni2 O1M Ni1 -120.5(4) . .
O2M Ni4 O1M C1M 136.7(8) . .
O13M Ni4 O1M C1M 25.9(68) . .
O15 Ni4 O1M C1M 44.8(8) . .
O14M Ni4 O1M C1M -53.2(8) . .
O16 Ni4 O1M C1M -143.3(8) . .
O2M Ni4 O1M Ni2 -78.6(5) . .
O13M Ni4 O1M Ni2 170.6(63) . .
O15 Ni4 O1M Ni2 -170.5(5) . .
O14M Ni4 O1M Ni2 91.5(5) . .
O16 Ni4 O1M Ni2 1.4(5) . .
O2M Ni4 O1M Ni1 15.8(4) . .
O13M Ni4 O1M Ni1 -95.0(65) . .
O15 Ni4 O1M Ni1 -76.1(3) . .
O14M Ni4 O1M Ni1 -174.1(4) . .
O16 Ni4 O1M Ni1 95.8(3) . .
O32 Ni1 O1M C1M 48.7(8) . .
O2M Ni1 O1M C1M -131.2(9) . .
O5M Ni1 O1M C1M 145.3(9) . .
O25 Ni1 O1M C1M -40.9(9) . .
O31 Ni1 O1M C1M 169.3(13) . .
O32 Ni1 O1M Ni2 -72.4(3) . .
O2M Ni1 O1M Ni2 107.8(4) . .
O5M Ni1 O1M Ni2 24.2(3) . .
O25 Ni1 O1M Ni2 -161.9(4) . .
O31 Ni1 O1M Ni2 48.2(13) . .
O32 Ni1 O1M Ni4 164.3(3) . .
O2M Ni1 O1M Ni4 -15.6(4) . .
O5M Ni1 O1M Ni4 -99.1(4) . .
O25 Ni1 O1M Ni4 74.8(4) . .
O31 Ni1 O1M Ni4 -75.1(13) . .
O13M Ni4 O2M C2M 32.2(9) . .
O15 Ni4 O2M C2M -53.9(9) . .
O1M Ni4 O2M C2M -145.1(9) . .
O14M Ni4 O2M C2M 126.2(23) . .
O16 Ni4 O2M C2M 123.2(9) . .
O13M Ni4 O2M Ni1 161.0(4) . .
O15 Ni4 O2M Ni1 74.8(4) . .
O1M Ni4 O2M Ni1 -16.4(4) . .
O14M Ni4 O2M Ni1 -105.1(23) . .
O16 Ni4 O2M Ni1 -108.0(4) . .
O13M Ni4 O2M Ni3 -101.4(4) . .
O15 Ni4 O2M Ni3 172.4(4) . .
O1M Ni4 O2M Ni3 81.3(4) . .
O14M Ni4 O2M Ni3 -7.4(25) . .
O16 Ni4 O2M Ni3 -10.4(4) . .
O32 Ni1 O2M C2M 141.3(100) . .
O5M Ni1 O2M C2M -134.7(9) . .
O25 Ni1 O2M C2M 53.1(9) . .
O31 Ni1 O2M C2M -44.9(8) . .
O1M Ni1 O2M C2M 145.5(9) . .
O32 Ni1 O2M Ni4 12.1(100) . .
O5M Ni1 O2M Ni4 96.0(3) . .
O25 Ni1 O2M Ni4 -76.1(4) . .
O31 Ni1 O2M Ni4 -174.2(3) . .
O1M Ni1 O2M Ni4 16.2(4) . .
O32 Ni1 O2M Ni3 -90.9(100) . .
O5M Ni1 O2M Ni3 -6.9(3) . .
O25 Ni1 O2M Ni3 -179.1(3) . .
O31 Ni1 O2M Ni3 82.9(3) . .
O1M Ni1 O2M Ni3 -86.7(3) . .
O5M Ni3 O2M C2M 136.6(8) . .
O68 Ni3 O2M C2M -124.7(38) . .
O12M Ni3 O2M C2M 48.6(8) . .
O16 Ni3 O2M C2M -125.0(8) . .
N18 Ni3 O2M C2M -44.1(8) . .
O5M Ni3 O2M Ni4 -87.9(4) . .
O68 Ni3 O2M Ni4 10.8(40) . .
O12M Ni3 O2M Ni4 -175.9(4) . .
O16 Ni3 O2M Ni4 10.6(4) . .
N18 Ni3 O2M Ni4 91.4(5) . .
O5M Ni3 O2M Ni1 7.0(3) . .
O68 Ni3 O2M Ni1 105.7(38) . .
O12M Ni3 O2M Ni1 -81.0(4) . .
O16 Ni3 O2M Ni1 105.4(4) . .
N18 Ni3 O2M Ni1 -173.7(4) . .
O4M Ni6 O3M C3M 138.9(9) . .
O13 Ni6 O3M C3M 46.1(8) . .
O8M Ni6 O3M C3M 45.5(67) . .
O7M Ni6 O3M C3M -52.0(9) . .
O44 Ni6 O3M C3M -140.9(8) . .
O4M Ni6 O3M Ni5 -77.4(5) . .
O13 Ni6 O3M Ni5 -170.2(4) . .
O8M Ni6 O3M Ni5 -170.8(62) . .
O7M Ni6 O3M Ni5 91.7(5) . .
O44 Ni6 O3M Ni5 2.8(5) . .
O4M Ni6 O3M Ni7 16.7(3) . .
O13 Ni6 O3M Ni7 -76.1(2) . .
O8M Ni6 O3M Ni7 -76.7(64) . .
O7M Ni6 O3M Ni7 -174.2(4) . .
O44 Ni6 O3M Ni7 96.8(3) . .
O21 Ni5 O3M C3M -55.3(8) . .
O34 Ni5 O3M C3M 114.4(8) . .
O6M Ni5 O3M C3M -149.1(8) . .
O16M Ni5 O3M C3M 33.1(8) . .
O15M Ni5 O3M C3M -161.2(41) . .
O21 Ni5 O3M Ni6 160.6(4) . .
O34 Ni5 O3M Ni6 -29.7(5) . .
O6M Ni5 O3M Ni6 66.8(5) . .
O16M Ni5 O3M Ni6 -111.1(5) . .
O15M Ni5 O3M Ni6 54.7(44) . .
O21 Ni5 O3M Ni7 68.1(3) . .
O34 Ni5 O3M Ni7 -122.2(4) . .
O6M Ni5 O3M Ni7 -25.7(3) . .
O16M Ni5 O3M Ni7 156.4(4) . .
O15M Ni5 O3M Ni7 -37.8(44) . .
O11 Ni7 O3M C3M 45.5(9) . .
O4M Ni7 O3M C3M -134.3(10) . .
O12 Ni7 O3M C3M 167.4(12) . .
O6M Ni7 O3M C3M 143.4(10) . .
O23 Ni7 O3M C3M -42.3(9) . .
O11 Ni7 O3M Ni6 163.3(3) . .
O4M Ni7 O3M Ni6 -16.5(3) . .
O12 Ni7 O3M Ni6 -74.8(12) . .
O6M Ni7 O3M Ni6 -98.8(4) . .
O23 Ni7 O3M Ni6 75.4(3) . .
O11 Ni7 O3M Ni5 -72.5(3) . .
O4M Ni7 O3M Ni5 107.7(4) . .
O12 Ni7 O3M Ni5 49.4(13) . .
O6M Ni7 O3M Ni5 25.4(3) . .
O23 Ni7 O3M Ni5 -160.3(3) . .
O3M Ni6 O4M C4M -141.2(9) . .
O13 Ni6 O4M C4M -50.3(8) . .
O8M Ni6 O4M C4M 35.4(9) . .
O7M Ni6 O4M C4M 132.6(21) . .
O44 Ni6 O4M C4M 127.1(9) . .
O3M Ni6 O4M Ni8 81.5(4) . .
O13 Ni6 O4M Ni8 172.4(3) . .
O8M Ni6 O4M Ni8 -101.9(5) . .
O7M Ni6 O4M Ni8 -4.7(24) . .
O44 Ni6 O4M Ni8 -10.2(4) . .
O3M Ni6 O4M Ni7 -17.1(3) . .
O13 Ni6 O4M Ni7 73.8(3) . .
O8M Ni6 O4M Ni7 159.5(4) . .
O7M Ni6 O4M Ni7 -103.3(22) . .
O44 Ni6 O4M Ni7 -108.8(4) . .
O6M Ni8 O4M C4M 136.5(8) . .
O67 Ni8 O4M C4M -131.3(46) . .
O9M Ni8 O4M C4M 49.0(8) . .
O44 Ni8 O4M C4M -125.8(8) . .
N17 Ni8 O4M C4M -44.3(9) . .
O6M Ni8 O4M Ni6 -87.4(4) . .
O67 Ni8 O4M Ni6 4.8(49) . .
O9M Ni8 O4M Ni6 -174.9(4) . .
O44 Ni8 O4M Ni6 10.3(4) . .
N17 Ni8 O4M Ni6 91.8(5) . .
O6M Ni8 O4M Ni7 6.6(3) . .
O67 Ni8 O4M Ni7 98.8(47) . .
O9M Ni8 O4M Ni7 -80.9(4) . .
O44 Ni8 O4M Ni7 104.3(4) . .
N17 Ni8 O4M Ni7 -174.2(4) . .
O11 Ni7 O4M C4M 132.0(135) . .
O12 Ni7 O4M C4M -49.3(8) . .
O6M Ni7 O4M C4M -138.5(8) . .
O23 Ni7 O4M C4M 50.2(8) . .
O3M Ni7 O4M C4M 141.6(8) . .
O11 Ni7 O4M Ni6 7.1(136) . .
O12 Ni7 O4M Ni6 -174.3(3) . .
O6M Ni7 O4M Ni6 96.6(3) . .
O23 Ni7 O4M Ni6 -74.8(3) . .
O3M Ni7 O4M Ni6 16.7(3) . .
O11 Ni7 O4M Ni8 -95.9(136) . .
O12 Ni7 O4M Ni8 82.7(2) . .
O6M Ni7 O4M Ni8 -6.5(3) . .
O23 Ni7 O4M Ni8 -177.8(2) . .
O3M Ni7 O4M Ni8 -86.4(3) . .
O2M Ni3 O5M C5M -131.8(12) . .
O68 Ni3 O5M C5M 54.1(12) . .
O12M Ni3 O5M C5M -38.6(12) . .
O16 Ni3 O5M C5M 149.5(12) . .
N18 Ni3 O5M C5M 50.2(18) . .
O2M Ni3 O5M Ni2 92.2(4) . .
O68 Ni3 O5M Ni2 -81.9(5) . .
O12M Ni3 O5M Ni2 -174.7(5) . .
O16 Ni3 O5M Ni2 13.5(5) . .
N18 Ni3 O5M Ni2 -85.8(12) . .
O2M Ni3 O5M Ni1 -6.9(3) . .
O68 Ni3 O5M Ni1 179.0(3) . .
O12M Ni3 O5M Ni1 86.2(4) . .
O16 Ni3 O5M Ni1 -85.7(3) . .
N18 Ni3 O5M Ni1 175.0(10) . .
O42 Ni2 O5M C5M 57.0(12) . .
O10M Ni2 O5M C5M -31.0(13) . .
O1M Ni2 O5M C5M 147.5(12) . .
O11M Ni2 O5M C5M 171.5(45) . .
O26 Ni2 O5M C5M -115.9(12) . .
O42 Ni2 O5M Ni3 -165.6(3) . .
O10M Ni2 O5M Ni3 106.4(5) . .
O1M Ni2 O5M Ni3 -75.1(4) . .
O11M Ni2 O5M Ni3 -51.1(48) . .
O26 Ni2 O5M Ni3 21.5(5) . .
O42 Ni2 O5M Ni1 -65.7(3) . .
O10M Ni2 O5M Ni1 -153.7(4) . .
O1M Ni2 O5M Ni1 24.7(3) . .
O11M Ni2 O5M Ni1 48.8(48) . .
O26 Ni2 O5M Ni1 121.3(4) . .
O32 Ni1 O5M C5M -51.4(12) . .
O2M Ni1 O5M C5M 130.2(12) . .
O25 Ni1 O5M C5M -179.5(20) . .
O31 Ni1 O5M C5M 42.2(12) . .
O1M Ni1 O5M C5M -142.7(12) . .
O32 Ni1 O5M Ni3 -174.7(2) . .
O2M Ni1 O5M Ni3 7.0(3) . .
O25 Ni1 O5M Ni3 57.2(21) . .
O31 Ni1 O5M Ni3 -81.1(3) . .
O1M Ni1 O5M Ni3 94.0(3) . .
O32 Ni1 O5M Ni2 67.1(3) . .
O2M Ni1 O5M Ni2 -111.2(3) . .
O25 Ni1 O5M Ni2 -61.0(21) . .
O31 Ni1 O5M Ni2 160.7(3) . .
O1M Ni1 O5M Ni2 -24.2(3) . .
O4M Ni8 O6M C6M -129.6(15) . .
O67 Ni8 O6M C6M 55.7(15) . .
O9M Ni8 O6M C6M -37.0(15) . .
O44 Ni8 O6M C6M 151.1(14) . .
N17 Ni8 O6M C6M 52.6(20) . .
O4M Ni8 O6M Ni5 93.0(4) . .
O67 Ni8 O6M Ni5 -81.6(5) . .
O9M Ni8 O6M Ni5 -174.4(5) . .
O44 Ni8 O6M Ni5 13.7(5) . .
N17 Ni8 O6M Ni5 -84.7(12) . .
O4M Ni8 O6M Ni7 -6.5(3) . .
O67 Ni8 O6M Ni7 178.9(4) . .
O9M Ni8 O6M Ni7 86.1(4) . .
O44 Ni8 O6M Ni7 -85.7(4) . .
N17 Ni8 O6M Ni7 175.8(10) . .
O21 Ni5 O6M C6M 53.1(12) . .
O34 Ni5 O6M C6M -120.5(12) . .
O16M Ni5 O6M C6M 172.4(47) . .
O3M Ni5 O6M C6M 145.2(13) . .
O15M Ni5 O6M C6M -36.0(13) . .
O21 Ni5 O6M Ni8 -166.7(4) . .
O34 Ni5 O6M Ni8 19.7(5) . .
O16M Ni5 O6M Ni8 -47.5(51) . .
O3M Ni5 O6M Ni8 -74.6(5) . .
O15M Ni5 O6M Ni8 104.1(5) . .
O21 Ni5 O6M Ni7 -66.0(3) . .
O34 Ni5 O6M Ni7 120.4(4) . .
O16M Ni5 O6M Ni7 53.3(50) . .
O3M Ni5 O6M Ni7 26.1(3) . .
O15M Ni5 O6M Ni7 -155.1(4) . .
O11 Ni7 O6M C6M -49.5(13) . .
O4M Ni7 O6M C6M 131.7(13) . .
O12 Ni7 O6M C6M 43.6(13) . .
O23 Ni7 O6M C6M -174.1(15) . .
O3M Ni7 O6M C6M -141.6(14) . .
O11 Ni7 O6M Ni8 -174.7(2) . .
O4M Ni7 O6M Ni8 6.5(3) . .
O12 Ni7 O6M Ni8 -81.6(3) . .
O23 Ni7 O6M Ni8 60.7(16) . .
O3M Ni7 O6M Ni8 93.2(4) . .
O11 Ni7 O6M Ni5 66.2(3) . .
O4M Ni7 O6M Ni5 -112.7(3) . .
O12 Ni7 O6M Ni5 159.2(3) . .
O23 Ni7 O6M Ni5 -58.4(16) . .
O3M Ni7 O6M Ni5 -25.9(3) . .
O4M Ni6 O7M C7M -164.6(20) . .
O3M Ni6 O7M C7M 109.6(14) . .
O13 Ni6 O7M C7M 18.3(14) . .
O8M Ni6 O7M C7M -67.1(14) . .
O44 Ni6 O7M C7M -159.2(14) . .
O4M Ni6 O8M C8M 119.8(14) . .
O3M Ni6 O8M C8M -146.9(59) . .
O13 Ni6 O8M C8M -147.5(14) . .
O7M Ni6 O8M C8M -49.3(14) . .
O44 Ni6 O8M C8M 39.5(14) . .
O6M Ni8 O9M C9M -179.2(13) . .
O4M Ni8 O9M C9M -96.6(13) . .
O67 Ni8 O9M C9M 83.4(13) . .
O44 Ni8 O9M C9M -62.3(28) . .
N17 Ni8 O9M C9M 19.4(13) . .
O42 Ni2 O10M C10M 6.5(15) . .
O1M Ni2 O10M C10M 83.6(47) . .
O5M Ni2 O10M C10M 100.8(15) . .
O11M Ni2 O10M C10M -81.0(15) . .
O26 Ni2 O10M C10M -162.2(16) . .
O42 Ni2 O11M C11M -43.5(22) . .
O10M Ni2 O11M C11M 44.3(22) . .
O1M Ni2 O11M C11M -134.4(22) . .
O5M Ni2 O11M C11M -158.2(44) . .
O26 Ni2 O11M C11M 128.6(22) . .
O5M Ni3 O12M C12M 178.1(13) . .
O2M Ni3 O12M C12M -98.8(13) . .
O68 Ni3 O12M C12M 80.5(14) . .
O16 Ni3 O12M C12M -58.1(29) . .
N18 Ni3 O12M C12M 16.8(14) . .
O2M Ni4 O13M C13M 126.0(13) . .
O15 Ni4 O13M C13M -142.2(14) . .
O1M Ni4 O13M C13M -123.3(63) . .
O14M Ni4 O13M C13M -44.1(13) . .
O16 Ni4 O13M C13M 45.9(13) . .
O2M Ni4 O14M C14M -166.8(21) . .
O13M Ni4 O14M C14M -72.3(13) . .
O15 Ni4 O14M C14M 13.3(14) . .
O1M Ni4 O14M C14M 104.9(13) . .
O16 Ni4 O14M C14M -164.0(13) . .
O21 Ni5 O15M C15M 13.3(13) . .
O34 Ni5 O15M C15M -155.5(14) . .
O6M Ni5 O15M C15M 107.5(14) . .
O16M Ni5 O15M C15M -74.7(14) . .
O3M Ni5 O15M C15M 119.4(41) . .
O21 Ni5 O16M C16M -24.3(26) . .
O34 Ni5 O16M C16M 148.4(26) . .
O6M Ni5 O16M C16M -143.8(48) . .
O3M Ni5 O16M C16M -116.9(26) . .
O15M Ni5 O16M C16M 64.6(26) . .

loop_
_cod_changelog_entry_id
_cod_changelog_entry_author
_cod_changelog_entry_date
_cod_changelog_entry_text
1 'Vaitkus, Antanas' 2021-10-29T15:10:00+03:00 'Updated bibliographic information.'
